data_4123851
loop_
_publ_author_name
'Nakatsuka, Hiroshi'
'Yamamura, Tomoya'
'Shuto, Yoshihiro'
'Tanaka, Shinji'
'Yoshimura, Masahiro'
'Kitamura, Masato'

_publ_section_title
;
 Mechanism of Asymmetric Hydrogenation of Aromatic Ketones Catalyzed by a
 Combined System of Ru(\p-CH2C(CH3)CH2)2(cod) and the Chiral
 sp(2)N/sp(3)NH Hybrid Linear N4 Ligand Ph-BINAN-H-Py.
;
_journal_issue 25
_journal_name_full 'Journal of the American Chemical Society'
_journal_page_first 8138
_journal_page_last 8149
_journal_paper_doi 10.1021/jacs.5b02350
_journal_volume 137
_journal_year 2015
_chemical_formula_moiety 'C52 H40 F6 Fe N4 O6 S2'
_chemical_formula_sum 'C52 H40 F6 Fe N4 O6 S2'
_chemical_formula_weight 1050.87
_space_group_IT_number 1
_symmetry_cell_setting triclinic
_symmetry_Int_Tables_number 1
_symmetry_space_group_name_Hall 'P 1'
_symmetry_space_group_name_H-M 'P 1'
_atom_sites_solution_hydrogens geom
_atom_sites_solution_primary direct
_atom_sites_solution_secondary difmap
_cell_angle_alpha 89.987(4)
_cell_angle_beta 89.989(4)
_cell_angle_gamma 81.769(4)
_cell_formula_units_Z 2
_cell_length_a 12.291(2)
_cell_length_b 12.302(2)
_cell_length_c 15.856(3)
_cell_measurement_reflns_used 8194
_cell_measurement_temperature 173
_cell_measurement_theta_max 27.50
_cell_measurement_theta_min 3.40
_cell_volume 2372.8(7)
_computing_cell_refinement CrystalClear
_computing_data_collection 'CrystalClear (Rigaku Corp., 2000)'
_computing_data_reduction CrystalClear
_computing_molecular_graphics 'CrystalStructure 4.0'
_computing_publication_material 'CrystalStructure 4.0 (Rigaku, 2010)'
_computing_structure_refinement 'CRYSTALS (Carruthers, et al., 1999)'
_computing_structure_solution 'SIR92 (Altomare, et al., 1994)'
_diffrn_ambient_temperature 173
_diffrn_detector_area_resol_mean 29.257
_diffrn_measured_fraction_theta_full 0.921
_diffrn_measured_fraction_theta_max 0.921
_diffrn_measurement_device_type 'Rigaku Saturn70'
_diffrn_measurement_method \w
_diffrn_radiation_type 'Mo K\a'
_diffrn_radiation_wavelength 0.71070
_diffrn_reflns_av_R_equivalents 0.0152
_diffrn_reflns_limit_h_max 15
_diffrn_reflns_limit_h_min -12
_diffrn_reflns_limit_k_max 15
_diffrn_reflns_limit_k_min -15
_diffrn_reflns_limit_l_max 18
_diffrn_reflns_limit_l_min -20
_diffrn_reflns_number 17962
_diffrn_reflns_theta_full 27.49
_diffrn_reflns_theta_max 27.48
_diffrn_standards_number 0
_exptl_absorpt_coefficient_mu 0.485
_exptl_absorpt_correction_T_max 0.976
_exptl_absorpt_correction_T_min 0.836
_exptl_absorpt_correction_type multi-scan
_exptl_absorpt_process_details 'REQAB (Rigaku, 1998)'
_exptl_crystal_colour purple
_exptl_crystal_density_diffrn 1.471
_exptl_crystal_density_method 'not measured'
_exptl_crystal_description prism
_exptl_crystal_F_000 1080.00
_exptl_crystal_size_max 0.100
_exptl_crystal_size_mid 0.050
_exptl_crystal_size_min 0.050
_refine_diff_density_max 0.380
_refine_diff_density_min -0.380
_refine_ls_extinction_coef -518.0000000
_refine_ls_extinction_method 'Larson (1970) Crystallographic Computing eq. 22'
_refine_ls_goodness_of_fit_ref 2.749
_refine_ls_hydrogen_treatment noref
_refine_ls_number_parameters 1360
_refine_ls_number_reflns 16515
_refine_ls_R_factor_gt 0.0290
_refine_ls_shift/su_max 0.015
_refine_ls_structure_factor_coef F
_refine_ls_weighting_details 'w = 1/\s^2^(Fo)'
_refine_ls_weighting_scheme sigma
_refine_ls_wR_factor_ref 0.0280
_reflns_number_gt 9201
_reflns_number_total 13879
_reflns_threshold_expression F>3.0\s(F)
_cod_data_source_file ja5b02350_si_005.cif
_cod_data_source_block Fe(OTf)2(Ph-BINAN-H-Py)
_cod_depositor_comments 'Adding full bibliography for 4123851--4123855.cif.'
_cod_database_code 4123851

loop_
_symmetry_equiv_pos_site_id
_symmetry_equiv_pos_as_xyz
1 +X,+Y,+Z

loop_
_atom_site_label
_atom_site_type_symbol
_atom_site_fract_x
_atom_site_fract_y
_atom_site_fract_z
_atom_site_U_iso_or_equiv
_atom_site_adp_type
_atom_site_occupancy
_atom_site_symmetry_multiplicity
_atom_site_calc_flag
Fe(1) Fe 0.76871(4) 0.60132(4) 0.33550(3) 0.02001(12) Uani 1.0 1 d
Fe(2) Fe 1.13754(4) 0.97007(4) 0.83555(3) 0.02017(11) Uiso 1.0 1 d
S(1) S 1.28058(7) 1.04090(7) 0.67131(5) 0.0246(2) Uani 1.0 1 d
S(2) S 0.69699(7) 0.45747(7) 0.49834(5) 0.0248(2) Uiso 1.0 1 d
S(3) S 0.62431(7) 0.53026(7) 0.17124(5) 0.0245(2) Uani 1.0 1 d
S(4) S 1.20785(7) 1.11382(7) 0.99853(5) 0.0249(2) Uiso 1.0 1 d
F(1) F 0.5723(2) 0.3405(2) 0.1272(2) 0.0655(9) Uani 1.0 1 d
F(2) F 0.4936(2) 0.4083(2) 0.2400(2) 0.0623(10) Uani 1.0 1 d
F(3) F 0.6641(2) 0.3373(2) 0.2418(2) 0.0604(10) Uani 1.0 1 d
F(4) F 0.5074(2) 0.4051(2) 0.5419(2) 0.0615(10) Uani 1.0 1 d
F(5) F 0.5040(2) 0.4969(2) 0.4274(2) 0.0609(10) Uani 1.0 1 d
F(6) F 0.5747(2) 0.3270(2) 0.4294(2) 0.0655(9) Uani 1.0 1 d
F(7) F 1.3324(2) 1.2309(2) 0.6271(2) 0.0647(10) Uiso 1.0 1 d
F(8) F 1.4108(2) 1.1631(2) 0.7398(2) 0.0640(10) Uiso 1.0 1 d
F(9) F 1.2408(2) 1.2342(2) 0.7421(2) 0.0652(8) Uiso 1.0 1 d
F(10) F 1.4008(2) 1.0741(2) 0.9269(2) 0.0650(8) Uiso 1.0 1 d
F(11) F 1.3298(2) 1.2446(2) 0.9291(2) 0.0635(10) Uiso 1.0 1 d
F(12) F 1.3973(2) 1.1664(2) 1.0420(2) 0.0656(10) Uiso 1.0 1 d
O(1) O 1.2683(2) 0.9953(2) 0.75520(10) 0.0296(6) Uani 1.0 1 d
O(2) O 1.1791(2) 1.0626(2) 0.62560(10) 0.0340(8) Uani 1.0 1 d
O(3) O 1.3730(2) 0.9880(2) 0.6261(2) 0.0454(10) Uani 1.0 1 d
O(4) O 1.1619(2) 1.1020(2) 0.91369(13) 0.0309(8) Uani 1.0 1 d
O(5) O 1.1548(2) 1.2068(2) 1.0429(2) 0.0449(9) Uani 1.0 1 d
O(6) O 1.2295(2) 1.0126(2) 1.04340(10) 0.0333(8) Uani 1.0 1 d
O(7) O 0.7425(2) 0.4695(2) 0.41380(10) 0.0312(5) Uiso 1.0 1 d
O(8) O 0.7497(2) 0.3649(2) 0.5431(2) 0.0452(10) Uiso 1.0 1 d
O(9) O 0.6753(2) 0.5590(2) 0.54320(10) 0.0351(7) Uiso 1.0 1 d
O(10) O 0.6364(2) 0.5760(2) 0.25550(13) 0.0309(5) Uiso 1.0 1 d
O(11) O 0.7256(2) 0.5087(2) 0.12570(10) 0.0351(7) Uiso 1.0 1 d
O(12) O 0.5312(2) 0.5833(2) 0.1263(2) 0.0445(10) Uiso 1.0 1 d
N(1) N 0.8785(2) 0.6567(2) 0.4335(2) 0.0209(6) Uani 1.0 1 d
N(2) N 1.0259(2) 0.9148(2) 0.9333(2) 0.0209(5) Uani 1.0 1 d
N(3) N 0.9998(2) 1.0718(2) 0.7775(2) 0.0220(8) Uani 1.0 1 d
N(4) N 1.2386(2) 0.8328(2) 0.8919(2) 0.0223(5) Uani 1.0 1 d
N(5) N 0.9049(2) 0.4991(2) 0.2774(2) 0.0225(5) Uiso 1.0 1 d
N(6) N 0.8229(2) 0.7124(2) 0.2353(2) 0.0214(5) Uiso 1.0 1 d
N(7) N 1.0815(2) 0.8592(2) 0.7356(2) 0.0211(5) Uiso 1.0 1 d
N(8) N 0.6659(2) 0.7385(2) 0.3917(2) 0.0231(5) Uiso 1.0 1 d
C(1) C 0.9134(3) 0.6556(3) 0.1835(2) 0.0229(10) Uani 1.0 1 d
C(2) C 0.8323(2) 0.8210(2) 0.2654(2) 0.0190(9) Uani 1.0 1 d
C(104) C 1.0024(3) 0.7465(2) 0.3461(2) 0.0196(10) Uani 1.0 1 d
C(3) C 1.1276(3) 0.8216(3) 0.2441(2) 0.0251(10) Uani 1.0 1 d
C(4) C 0.7768(3) 0.7491(3) 0.7444(2) 0.0241(10) Uani 1.0 1 d
C(5) C 1.0011(3) 0.4477(3) 0.6305(2) 0.0392(12) Uani 1.0 1 d
C(6) C 1.0718(2) 0.7506(2) 0.7652(2) 0.0193(10) Uani 1.0 1 d
C(7) C 0.7966(2) 0.8266(2) 0.8072(2) 0.0199(10) Uani 1.0 1 d
C(8) C 0.9178(2) 0.9052(2) 0.9038(2) 0.0191(8) Uiso 1.0 1 d
C(9) C 0.9018(3) 0.8248(2) 0.8459(2) 0.0191(10) Uani 1.0 1 d
C(10) C 0.7081(3) 0.7912(2) 0.4553(2) 0.0245(10) Uani 1.0 1 d
C(11) C 1.0760(3) 0.5837(2) 0.4287(2) 0.0227(10) Uani 1.0 1 d
C(12) C 1.0782(3) 0.5428(3) 0.8417(2) 0.0237(10) Uani 1.0 1 d
C(13) C 0.7987(3) 1.1805(3) 0.9790(2) 0.0318(10) Uani 1.0 1 d
C(14) C 1.1961(3) 0.7799(3) 0.9549(2) 0.0237(10) Uani 1.0 1 d
C(15) C 0.8266(3) 1.0280(3) 0.3416(2) 0.0239(10) Uani 1.0 1 d
C(16) C 0.8416(3) 1.0714(3) 0.9937(2) 0.0257(10) Uani 1.0 1 d
C(17) C 1.1947(3) 0.6598(3) 0.3279(2) 0.0223(10) Uiso 1.0 1 d
C(18) C 1.1079(2) 0.7452(2) 0.3074(2) 0.0200(10) Uani 1.0 1 d
C(19) C 0.7100(3) 0.9111(3) 0.8275(2) 0.0238(10) Uiso 1.0 1 d
C(20) C 0.9469(3) 1.0294(3) 0.7143(2) 0.0248(10) Uiso 1.0 1 d
C(21) C 0.6777(3) 0.7571(3) 0.7039(2) 0.0268(10) Uani 1.0 1 d
C(22) C 0.7505(2) 0.9096(2) 0.2404(2) 0.0224(10) Uani 1.0 1 d
C(23) C 1.0826(3) 0.8242(3) 0.9863(2) 0.0236(10) Uiso 1.0 1 d
C(24) C 1.1538(2) 0.6615(2) 0.7404(2) 0.0228(10) Uiso 1.0 1 d
C(25) C 0.9931(2) 0.6299(2) 0.8619(2) 0.0201(10) Uiso 1.0 1 d
C(26) C 1.0629(3) 0.5001(3) 0.4937(2) 0.0243(10) Uani 1.0 1 d
C(27) C 1.3474(3) 0.6319(3) 0.6898(2) 0.0324(10) Uani 1.0 1 d
C(28) C 0.9164(3) 0.6098(3) 0.9247(2) 0.0255(10) Uiso 1.0 1 d
C(29) C 0.9573(3) 0.5421(3) 0.2142(2) 0.0241(10) Uiso 1.0 1 d
C(30) C 0.8284(3) 0.9875(2) 0.9287(2) 0.0227(10) Uiso 1.0 1 d
C(31) C 1.2966(3) 0.6554(3) 0.2854(2) 0.0321(10) Uani 1.0 1 d
C(32) C 1.1762(3) 0.5827(3) 0.3892(2) 0.0268(10) Uani 1.0 1 d
C(33) C 0.6493(3) 0.8825(3) 0.4929(2) 0.0354(10) Uani 1.0 1 d
C(34) C 0.5570(3) 0.9395(3) 0.1901(2) 0.0320(10) Uiso 1.0 1 d
C(35) C 0.7284(3) 0.9890(3) 0.8898(2) 0.0276(10) Uani 1.0 1 d
C(36) C 0.8965(3) 1.1459(3) 0.4449(2) 0.0317(10) Uani 1.0 1 d
C(37) C 0.9869(2) 0.6664(2) 0.4036(2) 0.0197(10) Uiso 1.0 1 d
C(38) C 0.9881(3) 0.9612(3) 0.4246(2) 0.0240(10) Uiso 1.0 1 d
C(39) C 1.1058(3) 0.3898(3) 0.4792(2) 0.0313(10) Uiso 1.0 1 d
C(40) C 0.8219(3) 0.7471(3) 0.4858(2) 0.0231(10) Uani 1.0 1 d
C(41) C 1.2380(3) 0.6751(3) 0.6753(2) 0.0246(10) Uiso 1.0 1 d
C(42) C 0.6662(3) 0.8968(3) 0.1754(2) 0.0259(10) Uiso 1.0 1 d
C(43) C 1.0082(3) 0.4255(3) 0.9446(2) 0.0329(10) Uani 1.0 1 d
C(44) C 0.9613(3) 1.1749(3) 0.8032(2) 0.0298(10) Uani 1.0 1 d
C(45) C 1.2733(4) 1.0963(3) 0.4093(3) 0.0456(14) Uani 1.0 1 d
C(46) C 0.6079(3) 0.9158(3) 0.7855(2) 0.0312(10) Uani 1.0 1 d
C(47) C 0.5924(3) 0.8418(3) 0.7244(2) 0.0321(10) Uiso 1.0 1 d
C(48) C 0.9430(3) 0.3969(3) 0.3031(2) 0.0292(10) Uani 1.0 1 d
C(49) C 1.1554(3) 0.5620(3) 0.7797(2) 0.0266(10) Uiso 1.0 1 d
C(50) C 0.9918(3) 0.7346(2) 0.8230(2) 0.0197(10) Uiso 1.0 1 d
C(51) C 0.5633(3) 0.7767(3) 0.3659(2) 0.0286(10) Uiso 1.0 1 d
C(52) C 0.9112(2) 0.9413(2) 0.3618(2) 0.0200(8) Uiso 1.0 1 d
C(53) C 1.2267(3) 0.8142(3) 0.2038(2) 0.0274(10) Uani 1.0 1 d
C(54) C 0.6942(3) 0.8453(3) 0.0987(2) 0.0306(10) Uani 1.0 1 d
C(55) C 0.9914(3) 0.9161(2) 0.6830(2) 0.0237(10) Uiso 1.0 1 d
C(56) C 0.9804(3) 1.0604(3) 0.4651(2) 0.0278(10) Uiso 1.0 1 d
C(57) C 1.0826(3) 0.4410(3) 0.8839(2) 0.0315(10) Uiso 1.0 1 d
C(58) C 1.0339(3) 0.3346(3) 0.2681(2) 0.0375(10) Uani 1.0 1 d
C(59) C 0.7491(3) 1.0096(3) 0.2796(2) 0.0267(10) Uiso 1.0 1 d
C(60) C 0.9126(3) 0.8366(2) 0.3230(2) 0.0199(10) Uiso 1.0 1 d
C(61) C 0.8216(3) 1.1303(3) 0.3838(2) 0.0302(10) Uiso 1.0 1 d
C(62) C 1.3414(3) 0.7947(3) 0.8658(2) 0.0293(10) Uiso 1.0 1 d
C(63) C 1.2545(3) 0.6889(3) 0.9931(2) 0.0358(10) Uani 1.0 1 d
C(64) C 1.2103(3) 0.7256(3) 0.5984(2) 0.0314(10) Uani 1.0 1 d
C(65) C 1.3125(3) 0.7298(3) 0.2242(2) 0.0314(10) Uiso 1.0 1 d
C(66) C 0.5016(3) 0.8673(3) 0.4013(2) 0.0369(10) Uani 1.0 1 d
C(67) C 1.0491(3) 0.4828(3) 0.1763(2) 0.0370(10) Uiso 1.0 1 d
C(68) C 1.4029(3) 0.7041(3) 0.9016(2) 0.0365(10) Uiso 1.0 1 d
C(69) C 0.8706(3) 1.2366(3) 0.7678(2) 0.0362(10) Uiso 1.0 1 d
C(70) C 0.9036(3) 1.1241(3) 1.1304(2) 0.0397(12) Uani 1.0 1 d
C(71) C 0.8924(3) 1.0433(3) 1.0705(2) 0.0313(10) Uiso 1.0 1 d
C(72) C 0.9242(3) 0.5113(3) 0.9651(2) 0.0281(10) Uiso 1.0 1 d
C(73) C 0.4777(3) 0.9294(3) 0.1301(3) 0.0413(12) Uani 1.0 1 d
C(74) C 0.6734(3) 0.5063(3) 0.8348(3) 0.0446(14) Uani 1.0 1 d
C(75) C 0.6315(4) 0.4754(3) 0.9085(3) 0.0455(14) Uani 1.0 1 d
C(76) C 1.4271(3) 0.6411(3) 0.6297(3) 0.0411(12) Uani 1.0 1 d
C(77) C 1.0119(3) 0.5278(3) 0.5707(2) 0.0326(10) Uiso 1.0 1 d
C(78) C 1.2316(4) 1.0647(4) 0.3345(3) 0.0477(14) Uiso 1.0 1 d
C(79) C 0.5057(3) 0.8770(3) 0.0552(3) 0.0456(15) Uani 1.0 1 d
C(80) C 0.8084(3) 1.2602(3) 1.0399(3) 0.0421(11) Uiso 1.0 1 d
C(81) C 1.2905(3) 0.7370(3) 0.5389(2) 0.0404(11) Uiso 1.0 1 d
C(82) C 0.8554(3) 1.0881(3) 0.6758(2) 0.0353(10) Uiso 1.0 1 d
C(83) C 1.3415(3) 1.1522(4) 0.9726(3) 0.0413(10) Uani 1.0 1 d
C(84) C 0.5631(3) 0.4201(4) 0.4727(3) 0.0403(12) Uani 1.0 1 d
C(85) C 1.0960(3) 0.3112(3) 0.5394(3) 0.0420(11) Uiso 1.0 1 d
C(86) C 0.5863(4) 0.3965(3) 0.1969(3) 0.0413(11) Uiso 1.0 1 d
C(87) C 0.6137(3) 0.8344(3) 0.0390(2) 0.0401(11) Uiso 1.0 1 d
C(88) C 1.3987(3) 0.6940(3) 0.5549(3) 0.0447(12) Uani 1.0 1 d
C(89) C 0.6414(4) 0.4649(4) 0.7598(3) 0.0455(13) Uiso 1.0 1 d
C(90) C 1.3179(4) 1.1752(3) 0.6966(3) 0.0415(11) Uiso 1.0 1 d
C(91) C 0.8182(3) 1.1934(3) 0.7027(2) 0.0446(10) Uani 1.0 1 d
C(92) C 1.2627(4) 1.1073(4) 0.2599(3) 0.0457(13) Uiso 1.0 1 d
C(93) C 0.8621(3) 1.2323(3) 1.1141(3) 0.0471(14) Uiso 1.0 1 d
C(94) C 1.0863(3) 0.3779(3) 0.2024(3) 0.0425(10) Uani 1.0 1 d
C(95) C 0.5448(3) 0.9198(3) 0.4666(2) 0.0410(10) Uiso 1.0 1 d
C(96) C 0.5573(4) 0.4024(4) 0.9095(3) 0.0561(15) Uani 1.0 1 d
C(97) C 1.0430(3) 0.3389(3) 0.6147(3) 0.0478(11) Uiso 1.0 1 d
C(98) C 1.3472(4) 1.1690(4) 0.4091(3) 0.0538(15) Uani 1.0 1 d
C(99) C 1.3599(3) 0.6510(3) 0.9666(2) 0.0411(10) Uiso 1.0 1 d
C(100) C 0.5277(5) 0.3601(5) 0.8349(3) 0.0663(19) Uani 1.0 1 d
C(101) C 0.5691(4) 0.3917(4) 0.7599(3) 0.0550(14) Uiso 1.0 1 d
C(102) C 1.3359(4) 1.1802(4) 0.2600(3) 0.0562(14) Uiso 1.0 1 d
C(103) C 1.3782(5) 1.2105(5) 0.3350(3) 0.0706(18) Uiso 1.0 1 d
H(1) H 1.4297 1.2612 0.3353 0.0900 Uiso 1.0 1 d
H(2) H 1.3575 1.2100 0.2083 0.0680 Uiso 1.0 1 d
H(3) H 1.2329 1.0854 0.2084 0.0530 Uiso 1.0 1 d
H(4) H 1.1810 1.0131 0.3345 0.0580 Uiso 1.0 1 d
H(5) H 1.2504 1.0676 0.4610 0.0540 Uiso 1.0 1 d
H(6) H 1.3770 1.1902 0.4608 0.0700 Uiso 1.0 1 d
H(7) H 0.7689 0.8182 0.0868 0.0390 Uiso 1.0 1 d
H(8) H 0.6327 0.7972 -0.0126 0.0490 Uiso 1.0 1 d
H(9) H 0.4506 0.8697 0.0143 0.0550 Uiso 1.0 1 d
H(10) H 0.4034 0.9594 0.1405 0.0510 Uiso 1.0 1 d
H(11) H 0.5371 0.9760 0.2418 0.0380 Uiso 1.0 1 d
H(12) H 0.6940 1.0683 0.2641 0.0310 Uiso 1.0 1 d
H(13) H 0.7651 1.1885 0.3697 0.0350 Uiso 1.0 1 d
H(14) H 0.8912 1.2147 0.4730 0.0400 Uiso 1.0 1 d
H(15) H 1.0323 1.0715 0.5075 0.0340 Uiso 1.0 1 d
H(16) H 1.0460 0.9043 0.4387 0.0290 Uiso 1.0 1 d
H(17) H 1.0706 0.8793 0.2300 0.0290 Uiso 1.0 1 d
H(18) H 1.2379 0.8659 0.1613 0.0340 Uiso 1.0 1 d
H(19) H 1.3813 0.7246 0.1962 0.0380 Uiso 1.0 1 d
H(20) H 1.3549 0.5989 0.2994 0.0360 Uiso 1.0 1 d
H(21) H 1.2351 0.5278 0.4048 0.0310 Uiso 1.0 1 d
H(22) H 0.9845 0.6024 0.5824 0.0390 Uiso 1.0 1 d
H(23) H 0.9646 0.4674 0.6823 0.0490 Uiso 1.0 1 d
H(24) H 1.0349 0.2840 0.6554 0.0580 Uiso 1.0 1 d
H(25) H 1.1271 0.2371 0.5294 0.0500 Uiso 1.0 1 d
H(26) H 1.1413 0.3694 0.4272 0.0380 Uiso 1.0 1 d
H(27) H 1.0855 0.5155 0.1322 0.0440 Uiso 1.0 1 d
H(28) H 1.1472 0.3357 0.1754 0.0490 Uiso 1.0 1 d
H(29) H 1.0603 0.2635 0.2893 0.0410 Uiso 1.0 1 d
H(30) H 0.9053 0.3660 0.3473 0.0340 Uiso 1.0 1 d
H(31) H 0.5325 0.7393 0.3214 0.0340 Uiso 1.0 1 d
H(32) H 0.4302 0.8935 0.3805 0.0450 Uiso 1.0 1 d
H(33) H 0.5026 0.9809 0.4933 0.0470 Uiso 1.0 1 d
H(34) H 0.6819 0.9191 0.5370 0.0410 Uiso 1.0 1 d
H(35) H 0.8650 0.8054 0.4858 0.0300 Uiso 1.0 1 d
H(36) H 0.8163 0.7208 0.5418 0.0300 Uiso 1.0 1 d
H(37) H 0.9717 0.6986 0.1831 0.0290 Uiso 1.0 1 d
H(38) H 0.8868 0.6496 0.1277 0.0290 Uiso 1.0 1 d
H(39) H 0.6702 0.4878 0.7083 0.0540 Uiso 1.0 1 d
H(40) H 0.5473 0.3624 0.7082 0.0660 Uiso 1.0 1 d
H(41) H 0.4771 0.3085 0.8349 0.0910 Uiso 1.0 1 d
H(42) H 0.5276 0.3812 0.9612 0.0710 Uiso 1.0 1 d
H(43) H 0.6539 0.5049 0.9600 0.0540 Uiso 1.0 1 d
H(44) H 0.7251 0.5568 0.8349 0.0550 Uiso 1.0 1 d
H(45) H 1.3673 0.5959 0.7417 0.0390 Uiso 1.0 1 d
H(46) H 1.5013 0.6104 0.6400 0.0500 Uiso 1.0 1 d
H(47) H 1.4536 0.7014 0.5140 0.0570 Uiso 1.0 1 d
H(48) H 1.2714 0.7745 0.4874 0.0490 Uiso 1.0 1 d
H(49) H 1.1354 0.7520 0.5864 0.0390 Uiso 1.0 1 d
H(50) H 1.2105 0.5034 0.7640 0.0310 Uiso 1.0 1 d
H(51) H 1.1392 0.3828 0.8699 0.0360 Uiso 1.0 1 d
H(52) H 1.0130 0.3565 0.9724 0.0400 Uiso 1.0 1 d
H(53) H 0.8727 0.5002 1.0079 0.0340 Uiso 1.0 1 d
H(54) H 0.8585 0.6667 0.9386 0.0300 Uiso 1.0 1 d
H(55) H 0.8338 0.6913 0.7304 0.0290 Uiso 1.0 1 d
H(56) H 0.6663 0.7054 0.6615 0.0330 Uiso 1.0 1 d
H(57) H 0.5236 0.8471 0.6962 0.0390 Uiso 1.0 1 d
H(58) H 0.5494 0.9719 0.7999 0.0360 Uiso 1.0 1 d
H(59) H 0.6694 1.0438 0.9055 0.0310 Uiso 1.0 1 d
H(60) H 0.9187 0.9685 1.0824 0.0380 Uiso 1.0 1 d
H(61) H 0.9407 1.1045 1.1819 0.0500 Uiso 1.0 1 d
H(62) H 0.8702 1.2873 1.1547 0.0580 Uiso 1.0 1 d
H(63) H 0.7775 1.3344 1.0298 0.0500 Uiso 1.0 1 d
H(64) H 0.7628 1.2005 0.9271 0.0390 Uiso 1.0 1 d
H(65) H 0.8194 1.0556 0.6314 0.0420 Uiso 1.0 1 d
H(66) H 0.7572 1.2356 0.6758 0.0490 Uiso 1.0 1 d
H(67) H 0.8444 1.3079 0.7888 0.0420 Uiso 1.0 1 d
H(68) H 0.9989 1.2057 0.8476 0.0350 Uiso 1.0 1 d
H(69) H 1.2220 0.6526 1.0374 0.0410 Uiso 1.0 1 d
H(70) H 1.4022 0.5899 0.9933 0.0480 Uiso 1.0 1 d
H(71) H 1.4746 0.6783 0.8811 0.0420 Uiso 1.0 1 d
H(72) H 1.3721 0.8318 0.8210 0.0350 Uiso 1.0 1 d
H(73) H 1.0393 0.7661 0.9867 0.0290 Uiso 1.0 1 d
H(74) H 1.0887 0.8508 1.0421 0.0290 Uiso 1.0 1 d
H(75) H 0.9332 0.8729 0.6825 0.0290 Uiso 1.0 1 d
H(76) H 1.0180 0.9223 0.6272 0.0290 Uiso 1.0 1 d
H(77) H 0.7624 0.7238 0.1975 0.0250 Uiso 1.0 1 d
H(78) H 0.8903 0.5965 0.4716 0.0250 Uiso 1.0 1 d
H(79) H 1.0141 0.9751 0.9713 0.0260 Uiso 1.0 1 d
H(80) H 1.1420 0.8475 0.6977 0.0250 Uiso 1.0 1 d

loop_
_atom_site_aniso_label
_atom_site_aniso_U_11
_atom_site_aniso_U_22
_atom_site_aniso_U_33
_atom_site_aniso_U_12
_atom_site_aniso_U_13
_atom_site_aniso_U_23
Fe(1) 0.0199(3) 0.0199(2) 0.0199(2) -0.0019(2) -0.0018(2) 0.0012(2)
S(1) 0.0247(4) 0.0247(4) 0.0247(4) -0.0041(3) 0.0007(3) 0.0020(3)
S(2) 0.0246(4) 0.0246(4) 0.0246(4) -0.0041(3) -0.0030(3) -0.0012(3)
F(4) 0.0642(10) 0.064(2) 0.064(2) 0.0042(13) 0.0115(12) 0.0020(10)
F(6) 0.065(2) 0.065(2) 0.065(2) -0.0350(10) -0.0278(13) 0.0070(10)
F(5) 0.063(2) 0.063(2) 0.063(2) -0.0320(10) -0.0075(13) 0.0296(13)
F(1) 0.064(2) 0.064(2) 0.064(2) -0.0340(10) -0.0080(10) 0.0253(12)
F(2) 0.063(2) 0.063(2) 0.063(2) -0.0330(10) -0.0300(10) 0.0093(13)
F(3) 0.064(2) 0.0643(10) 0.064(2) 0.0025(13) -0.0050(10) -0.0144(12)
O(1) 0.0301(13) 0.0301(10) 0.0301(12) -0.0097(11) -0.0011(10) 0.0114(10)
O(3) 0.0343(13) 0.034(2) 0.0343(13) -0.0084(12) -0.0080(10) 0.0080(11)
O(5) 0.044(2) 0.044(2) 0.044(2) 0.0055(13) 0.0112(12) -0.0058(13)
O(2) 0.031(2) 0.0313(12) 0.0313(13) -0.0080(11) -0.0127(11) 0.0008(9)
O(6) 0.044(2) 0.0440(10) 0.044(2) 0.0028(13) 0.0042(13) -0.0105(12)
O(4) 0.034(2) 0.0336(13) 0.0336(13) -0.0077(11) -0.0085(11) 0.0078(10)
N(1) 0.0208(10) 0.0208(13) 0.0208(10) -0.0022(11) 0.0005(11) -0.0020(10)
N(2) 0.0210(10) 0.0210(10) 0.0210(10) -0.0039(11) -0.0003(11) -0.0004(10)
N(3) 0.022(2) 0.0219(13) 0.0219(10) -0.0021(11) 0.0005(11) 0.0028(10)
N(4) 0.0222(10) 0.0222(10) 0.0222(10) -0.0018(11) -0.0045(11) -0.0033(11)
C(34) 0.023(2) 0.023(2) 0.023(2) -0.0077(13) -0.0045(13) 0.0043(13)
C(12) 0.019(2) 0.0189(10) 0.019(2) -0.0014(12) 0.0015(12) 0.0013(11)
C(1) 0.019(2) 0.019(2) 0.019(2) -0.0021(12) -0.0011(12) -0.0026(12)
C(8) 0.025(2) 0.025(2) 0.025(2) -0.0048(13) 0.0030(10) -0.0017(13)
C(18) 0.024(2) 0.024(2) 0.024(2) -0.0032(13) 0.0000(10) -0.0015(13)
C(25) 0.040(3) 0.040(2) 0.040(2) -0.013(2) 0.012(2) -0.005(2)
C(2) 0.019(2) 0.019(2) 0.019(2) -0.0035(12) -0.0031(12) -0.0016(11)
C(19) 0.020(2) 0.020(2) 0.020(2) -0.0023(12) 0.0007(13) 0.0030(12)
C(11) 0.019(2) 0.019(2) 0.019(2) -0.0008(12) 0.0019(12) 0.0008(12)
C(35) 0.024(2) 0.024(2) 0.024(2) -0.0030(10) 0.0006(13) 0.0063(13)
C(3) 0.023(2) 0.023(2) 0.023(2) -0.0019(13) -0.0004(13) -0.0059(12)
C(10) 0.023(2) 0.023(2) 0.023(2) -0.0001(13) 0.0000(10) -0.0026(13)
C(28) 0.032(2) 0.032(2) 0.032(2) -0.005(2) 0.009(2) -0.007(2)
C(40) 0.024(2) 0.024(2) 0.024(2) -0.0034(13) -0.0088(13) -0.0015(12)
C(20) 0.023(2) 0.023(2) 0.023(2) 0.0010(10) 0.0030(10) -0.0007(13)
C(27) 0.026(2) 0.026(2) 0.026(2) -0.0050(10) 0.0080(10) -0.0060(10)
C(9) 0.020(2) 0.020(2) 0.020(2) -0.0015(12) -0.0026(13) -0.0016(12)
C(17) 0.027(2) 0.027(2) 0.027(2) -0.0070(10) -0.0010(10) -0.0020(10)
C(13) 0.022(2) 0.022(2) 0.022(2) -0.0031(12) 0.0052(13) -0.0016(12)
C(21) 0.024(2) 0.024(2) 0.024(2) -0.0040(10) 0.0050(10) -0.0099(13)
C(22) 0.032(2) 0.032(2) 0.032(2) -0.004(2) 0.006(2) -0.011(2)
C(5) 0.031(2) 0.031(2) 0.031(2) 0.0050(10) 0.000(2) -0.0010(10)
C(4) 0.026(2) 0.026(2) 0.026(2) 0.0024(13) 0.0020(10) -0.0058(13)
C(36) 0.035(2) 0.035(2) 0.035(2) 0.001(2) -0.009(2) 0.004(2)
C(14) 0.027(2) 0.027(2) 0.027(2) 0.0029(13) 0.0050(10) -0.0041(13)
C(16) 0.032(2) 0.032(2) 0.032(2) -0.004(2) -0.005(2) -0.002(2)
C(33) 0.023(2) 0.023(2) 0.023(2) -0.0070(10) -0.0046(13) 0.0049(12)
C(6) 0.033(2) 0.033(2) 0.033(2) -0.003(2) 0.001(2) 0.0050(10)
C(39) 0.029(2) 0.029(2) 0.029(2) 0.0000(10) 0.003(2) 0.0007(13)
C(48) 0.045(3) 0.045(3) 0.045(2) 0.001(2) 0.004(2) 0.009(2)
C(15) 0.030(2) 0.030(2) 0.030(2) 0.0040(10) 0.0000(10) -0.004(2)
C(44) 0.029(2) 0.029(2) 0.029(2) -0.0010(10) -0.0020(10) -0.0040(10)
C(7) 0.028(2) 0.028(2) 0.028(2) -0.0070(10) 0.0030(10) 0.0017(13)
C(32) 0.031(2) 0.031(2) 0.031(2) -0.008(2) 0.006(2) -0.006(2)
C(43) 0.036(2) 0.036(2) 0.036(2) 0.010(2) -0.009(2) -0.006(2)
C(41) 0.035(2) 0.035(2) 0.035(2) 0.003(2) -0.004(2) 0.006(2)
C(26) 0.032(2) 0.032(2) 0.032(2) -0.009(2) 0.005(2) -0.009(2)
C(38) 0.036(2) 0.036(2) 0.036(2) 0.007(2) 0.002(2) 0.007(2)
C(31) 0.040(2) 0.040(3) 0.040(2) -0.012(2) 0.004(2) -0.016(2)
C(29) 0.042(2) 0.042(2) 0.042(3) -0.008(2) 0.012(2) -0.014(2)
C(47) 0.045(3) 0.045(2) 0.045(3) -0.009(2) -0.009(2) 0.009(2)
C(52) 0.045(3) 0.045(3) 0.045(2) -0.003(2) -0.012(2) -0.004(2)
C(23) 0.041(2) 0.041(2) 0.041(3) -0.006(2) 0.014(2) -0.014(2)
C(30) 0.046(3) 0.046(3) 0.046(3) -0.016(2) 0.014(2) -0.027(2)
C(46) 0.042(2) 0.042(2) 0.042(2) -0.014(2) -0.006(2) 0.008(2)
C(45) 0.041(3) 0.041(2) 0.041(2) -0.012(2) -0.003(2) 0.005(2)
C(24) 0.046(2) 0.046(2) 0.046(3) -0.017(2) 0.027(2) -0.016(2)
C(37) 0.042(2) 0.042(2) 0.042(2) 0.017(2) -0.006(2) 0.010(2)
C(42) 0.041(2) 0.041(2) 0.041(2) 0.013(2) -0.011(2) 0.006(2)
C(51) 0.057(3) 0.057(3) 0.057(3) -0.022(3) 0.011(2) 0.005(2)
C(49) 0.054(3) 0.054(3) 0.054(3) -0.013(3) -0.008(2) -0.010(2)
C(50) 0.071(4) 0.071(4) 0.071(3) -0.056(3) 0.007(3) -0.009(3)

loop_
_atom_type_symbol
_atom_type_description
_atom_type_scat_dispersion_real
_atom_type_scat_dispersion_imag
_atom_type_scat_source
C C 0.0033 0.0016
;
International Tables for Crystallography
(1992, Vol. C, Tables 4.2.6.8 and 6.1.1.4)
;
H H 0.0000 0.0000
;
International Tables for Crystallography
(1992, Vol. C, Table 6.1.1.4)
;
F F 0.0171 0.0103
;
International Tables for Crystallography
(1992, Vol. C, Tables 4.2.6.8 and 6.1.1.4)
;
Fe Fe 0.3463 0.8444
;
International Tables for Crystallography
(1992, Vol. C, Tables 4.2.6.8 and 6.1.1.4)
;
N N 0.0061 0.0033
;
International Tables for Crystallography
(1992, Vol. C, Tables 4.2.6.8 and 6.1.1.4)
;
O O 0.0106 0.0060
;
International Tables for Crystallography
(1992, Vol. C, Tables 4.2.6.8 and 6.1.1.4)
;
S S 0.1246 0.1234
;
International Tables for Crystallography
(1992, Vol. C, Tables 4.2.6.8 and 6.1.1.4)
;

loop_
_geom_angle_atom_site_label_1
_geom_angle_atom_site_label_2
_geom_angle_atom_site_label_3
_geom_angle
_geom_angle_publ_flag
O(1) Fe(1) O(2) 91.98(10) yes
O(1) Fe(1) N(1) 89.45(10) yes
O(1) Fe(1) N(4) 89.67(10) yes
O(1) Fe(1) N(2) 166.69(9) yes
O(1) Fe(1) N(3) 102.87(10) yes
O(2) Fe(1) N(1) 166.69(9) yes
O(2) Fe(1) N(4) 101.93(10) yes
O(2) Fe(1) N(2) 88.10(10) yes
O(2) Fe(1) N(3) 89.22(10) yes
N(1) Fe(1) N(4) 91.31(11) yes
N(1) Fe(1) N(2) 93.53(11) yes
N(1) Fe(1) N(3) 77.56(10) yes
N(4) Fe(1) N(2) 77.30(10) yes
N(4) Fe(1) N(3) 163.00(11) yes
N(2) Fe(1) N(3) 90.44(11) yes
O(1) Fe(1) O(2) 92.68(10) yes
O(1) Fe(1) N(2) 167.44(9) yes
O(1) Fe(1) N(3) 102.00(10) yes
O(1) Fe(1) N(4) 89.99(10) yes
O(1) Fe(1) N(1) 88.27(10) yes
O(2) Fe(1) N(2) 89.29(10) yes
O(2) Fe(1) N(3) 89.45(10) yes
O(2) Fe(1) N(4) 103.45(10) yes
O(2) Fe(1) N(1) 165.99(9) yes
N(2) Fe(1) N(3) 90.42(11) yes
N(2) Fe(1) N(4) 77.50(10) yes
N(2) Fe(1) N(1) 92.82(11) yes
N(3) Fe(1) N(4) 162.04(11) yes
N(3) Fe(1) N(1) 76.69(10) yes
N(4) Fe(1) N(1) 90.53(11) yes
O(1) S(1) O(3) 113.39(14) yes
O(1) S(1) O(5) 113.82(16) yes
O(1) S(1) C(45) 101.60(19) yes
O(3) S(1) O(5) 116.58(16) yes
O(3) S(1) C(45) 105.53(18) yes
O(5) S(1) C(45) 103.78(19) yes
O(1) S(1) O(5) 113.65(16) yes
O(1) S(1) O(3) 113.12(14) yes
O(1) S(1) C(45) 101.13(19) yes
O(5) S(1) O(3) 117.36(16) yes
O(5) S(1) C(45) 103.60(19) yes
O(3) S(1) C(45) 105.68(18) yes
O(2) S(2) O(4) 113.44(14) yes
O(2) S(2) O(6) 113.53(16) yes
O(2) S(2) C(46) 101.35(19) yes
O(4) S(2) O(6) 116.95(16) yes
O(4) S(2) C(46) 105.92(18) yes
O(6) S(2) C(46) 103.44(19) yes
O(2) S(2) O(6) 113.18(16) yes
O(2) S(2) O(4) 113.29(14) yes
O(2) S(2) C(46) 101.09(19) yes
O(6) S(2) O(4) 117.60(16) yes
O(6) S(2) C(46) 103.32(19) yes
O(4) S(2) C(46) 106.06(18) yes
Fe(1) O(1) S(1) 136.89(15) yes
Fe(1) O(2) S(2) 135.62(15) yes
Fe(1) O(1) S(1) 135.98(15) yes
Fe(1) O(2) S(2) 136.38(15) yes
Fe(1) N(1) C(2) 113.9(3) yes
Fe(1) N(1) C(33) 112.4(2) yes
C(2) N(1) C(33) 117.7(3) yes
Fe(1) N(2) C(12) 114.6(3) yes
Fe(1) N(2) C(34) 112.14(19) yes
C(12) N(2) C(34) 117.7(3) yes
Fe(1) N(3) C(35) 118.5(2) yes
Fe(1) N(3) C(39) 123.7(3) yes
C(35) N(3) C(39) 117.8(3) yes
Fe(1) N(4) C(40) 118.1(2) yes
Fe(1) N(4) C(44) 123.7(3) yes
C(40) N(4) C(44) 118.1(3) yes
Fe(1) N(4) C(40) 117.8(2) yes
Fe(1) N(4) C(44) 123.8(3) yes
C(40) N(4) C(44) 118.3(3) yes
Fe(1) N(2) C(34) 111.9(2) yes
Fe(1) N(2) C(12) 113.5(3) yes
C(34) N(2) C(12) 118.0(3) yes
Fe(1) N(1) C(2) 113.9(3) yes
Fe(1) N(1) C(33) 112.43(17) yes
C(2) N(1) C(33) 117.9(3) yes
Fe(1) N(3) C(35) 117.8(2) yes
Fe(1) N(3) C(39) 124.3(3) yes
C(35) N(3) C(39) 117.9(3) yes
N(2) C(34) C(40) 113.9(3) yes
N(2) C(12) C(13) 118.4(3) yes
N(2) C(12) C(11) 120.2(3) yes
C(13) C(12) C(11) 121.1(3) yes
C(9) C(1) C(2) 119.6(3) yes
C(9) C(1) C(11) 118.4(3) yes
C(2) C(1) C(11) 122.1(3) yes
C(9) C(8) C(7) 121.4(3) yes
C(19) C(18) C(17) 121.1(3) yes
C(26) C(25) C(24) 120.1(4) yes
N(1) C(2) C(3) 118.6(3) yes
N(1) C(2) C(1) 120.4(3) yes
C(3) C(2) C(1) 120.7(3) yes
C(18) C(19) C(11) 122.1(3) yes
C(18) C(19) C(20) 117.9(3) yes
C(11) C(19) C(20) 119.9(3) yes
N(2) C(12) C(11) 120.3(3) yes
N(2) C(12) C(13) 118.5(3) yes
C(11) C(12) C(13) 120.8(3) yes
C(19) C(11) C(12) 119.7(3) yes
C(19) C(11) C(1) 118.6(3) yes
C(12) C(11) C(1) 121.7(3) yes
N(3) C(35) C(36) 121.6(3) yes
N(3) C(35) C(33) 118.1(3) yes
C(36) C(35) C(33) 120.4(3) yes
C(21) C(3) C(4) 119.7(3) yes
C(21) C(3) C(2) 122.4(3) yes
C(4) C(3) C(2) 117.9(3) yes
C(9) C(10) C(4) 118.1(3) yes
C(9) C(10) C(5) 119.4(3) yes
C(4) C(10) C(5) 122.5(4) yes
C(27) C(28) C(29) 120.3(4) yes
N(4) C(40) C(34) 118.4(3) yes
N(4) C(40) C(41) 121.9(4) yes
C(34) C(40) C(41) 119.7(4) yes
C(19) C(20) C(14) 118.5(3) yes
C(19) C(20) C(15) 119.7(3) yes
C(14) C(20) C(15) 121.8(4) yes
C(28) C(27) C(13) 119.4(3) yes
C(28) C(27) C(32) 118.8(4) yes
C(13) C(27) C(32) 121.7(3) yes
C(9) C(10) C(5) 119.0(3) yes
C(9) C(10) C(4) 118.8(3) yes
C(5) C(10) C(4) 122.2(4) yes
C(1) C(9) C(8) 122.4(3) yes
C(1) C(9) C(10) 119.5(3) yes
C(8) C(9) C(10) 118.0(3) yes
C(19) C(20) C(14) 118.7(3) yes
C(19) C(20) C(15) 119.5(3) yes
C(14) C(20) C(15) 121.8(4) yes
N(3) C(35) C(33) 118.3(3) yes
N(3) C(35) C(36) 121.9(4) yes
C(33) C(35) C(36) 119.7(3) yes
C(18) C(17) C(16) 120.4(4) yes
C(12) C(13) C(27) 122.5(3) yes
C(12) C(13) C(14) 118.3(3) yes
C(27) C(13) C(14) 119.2(3) yes
N(2) C(34) C(40) 113.2(3) yes
C(2) C(3) C(21) 121.9(3) yes
C(2) C(3) C(4) 118.5(3) yes
C(21) C(3) C(4) 119.6(3) yes
C(10) C(9) C(8) 117.6(3) yes
C(10) C(9) C(1) 119.7(3) yes
C(8) C(9) C(1) 122.7(3) yes
C(3) C(21) C(22) 119.6(3) yes
C(3) C(21) C(26) 122.0(3) yes
C(22) C(21) C(26) 118.3(4) yes
C(21) C(22) C(23) 120.8(4) yes
C(9) C(8) C(7) 121.5(3) yes
N(4) C(40) C(34) 118.7(3) yes
N(4) C(40) C(41) 121.1(4) yes
C(34) C(40) C(41) 120.3(4) yes
C(12) C(13) C(27) 122.1(3) yes
C(12) C(13) C(14) 118.6(3) yes
C(27) C(13) C(14) 119.3(3) yes
C(10) C(5) C(6) 121.5(4) yes
C(3) C(4) C(10) 122.7(3) yes
C(35) C(36) C(37) 119.9(4) yes
C(27) C(28) C(29) 120.4(4) yes
C(20) C(14) C(13) 122.2(3) yes
C(17) C(16) C(15) 119.6(4) yes
N(1) C(2) C(1) 120.3(3) yes
N(1) C(2) C(3) 118.1(3) yes
C(1) C(2) C(3) 121.3(3) yes
C(19) C(18) C(17) 121.3(3) yes
C(21) C(22) C(23) 120.5(4) yes
N(1) C(33) C(35) 113.8(3) yes
C(3) C(21) C(22) 119.5(3) yes
C(3) C(21) C(26) 122.0(3) yes
C(22) C(21) C(26) 118.5(4) yes
C(13) C(27) C(28) 119.6(3) yes
C(13) C(27) C(32) 121.6(3) yes
C(28) C(27) C(32) 118.8(4) yes
C(5) C(6) C(7) 119.7(4) yes
N(3) C(39) C(38) 122.8(4) yes
C(47) C(48) C(49) 119.7(5) yes
C(20) C(15) C(16) 121.1(4) yes
C(17) C(16) C(15) 119.9(4) yes
N(4) C(44) C(43) 123.1(4) yes
C(10) C(4) C(3) 122.9(3) yes
C(2) C(1) C(11) 121.5(3) yes
C(2) C(1) C(9) 120.0(3) yes
C(11) C(1) C(9) 118.5(3) yes
N(3) C(39) C(38) 122.7(4) yes
C(20) C(19) C(18) 117.7(3) yes
C(20) C(19) C(11) 119.7(3) yes
C(18) C(19) C(11) 122.5(3) yes
C(8) C(7) C(6) 120.5(4) yes
C(27) C(32) C(31) 120.4(4) yes
N(1) C(33) C(35) 113.6(3) yes
C(16) C(17) C(18) 120.7(4) yes
C(10) C(5) C(6) 121.2(4) yes
C(44) C(43) C(42) 118.6(4) yes
C(20) C(14) C(13) 122.4(3) yes
C(12) C(11) C(1) 121.8(3) yes
C(12) C(11) C(19) 119.7(3) yes
C(1) C(11) C(19) 118.5(3) yes
C(20) C(15) C(16) 120.9(4) yes
N(4) C(44) C(43) 122.3(4) yes
C(40) C(41) C(42) 119.7(4) yes
C(21) C(26) C(25) 120.7(4) yes
C(5) C(6) C(7) 119.6(4) yes
C(39) C(38) C(37) 119.1(4) yes
C(40) C(41) C(42) 120.0(4) yes
C(44) C(43) C(42) 119.5(4) yes
C(39) C(38) C(37) 119.0(4) yes
C(32) C(31) C(30) 119.9(4) yes
C(27) C(32) C(31) 120.4(4) yes
C(8) C(7) C(6) 120.7(4) yes
C(28) C(29) C(30) 120.4(4) yes
C(52) C(47) C(48) 120.2(4) yes
C(47) C(52) C(51) 120.7(5) yes
C(22) C(23) C(24) 119.9(4) yes
C(25) C(26) C(21) 120.7(4) yes
C(48) C(47) C(52) 120.2(5) yes
C(29) C(30) C(31) 120.2(4) yes
C(28) C(29) C(30) 120.4(4) yes
C(26) C(25) C(24) 119.7(4) yes
C(35) C(36) C(37) 119.2(4) yes
S(2) C(46) F(4) 110.9(4) yes
S(2) C(46) F(5) 110.5(3) yes
S(2) C(46) F(6) 110.6(4) yes
F(4) C(46) F(5) 108.5(4) yes
F(4) C(46) F(6) 107.9(3) yes
F(5) C(46) F(6) 108.4(4) yes
S(1) C(45) F(1) 110.8(4) yes
S(1) C(45) F(2) 111.5(4) yes
S(1) C(45) F(3) 110.2(3) yes
F(1) C(45) F(2) 108.0(3) yes
F(1) C(45) F(3) 107.7(4) yes
F(2) C(45) F(3) 108.5(4) yes
C(22) C(23) C(24) 120.8(4) yes
S(2) C(46) F(4) 110.7(3) yes
S(2) C(46) F(6) 110.2(3) yes
S(2) C(46) F(5) 111.0(4) yes
F(4) C(46) F(6) 108.3(4) yes
F(4) C(46) F(5) 107.4(3) yes
F(6) C(46) F(5) 109.1(4) yes
C(32) C(31) C(30) 119.7(4) yes
C(23) C(24) C(25) 120.3(4) yes
C(47) C(48) C(49) 119.8(5) yes
S(1) C(45) F(1) 110.9(4) yes
S(1) C(45) F(2) 109.7(3) yes
S(1) C(45) F(3) 111.4(4) yes
F(1) C(45) F(2) 108.2(4) yes
F(1) C(45) F(3) 108.0(3) yes
F(2) C(45) F(3) 108.6(4) yes
C(38) C(37) C(36) 119.3(4) yes
C(47) C(52) C(51) 119.9(5) yes
C(31) C(30) C(29) 120.1(4) yes
C(43) C(42) C(41) 118.9(4) yes
C(36) C(37) C(38) 118.9(4) yes
C(52) C(51) C(50) 118.7(5) yes
C(25) C(24) C(23) 119.5(4) yes
C(48) C(49) C(50) 119.9(5) yes
C(41) C(42) C(43) 118.5(4) yes
C(51) C(50) C(49) 121.0(6) yes
C(48) C(49) C(50) 119.7(5) yes
C(52) C(51) C(50) 119.6(5) yes
C(49) C(50) C(51) 120.7(6) yes
Fe(1) N(1) H(78) 103.68(19) no
C(2) N(1) H(78) 103.6(3) no
C(33) N(1) H(78) 103.4(3) no
Fe(1) N(2) H(79) 103.50(19) no
C(12) N(2) H(79) 103.4(3) no
C(34) N(2) H(79) 103.3(3) no
Fe(1) N(2) H(77) 103.94(19) no
C(34) N(2) H(77) 103.9(3) no
C(12) N(2) H(77) 103.7(3) no
Fe(1) N(1) H(80) 103.60(19) no
C(2) N(1) H(80) 103.5(3) no
C(33) N(1) H(80) 103.4(3) no
N(2) C(34) H(37) 108.5(3) no
N(2) C(34) H(38) 108.1(3) no
C(40) C(34) H(37) 108.7(4) no
C(40) C(34) H(38) 108.1(4) no
H(37) C(34) H(38) 109.4(4) no
C(9) C(8) H(17) 118.9(4) no
C(7) C(8) H(17) 119.6(4) no
C(19) C(18) H(55) 119.1(4) no
C(17) C(18) H(55) 119.8(4) no
C(26) C(25) H(23) 119.9(4) no
C(24) C(25) H(23) 119.9(4) no
C(27) C(28) H(64) 119.6(4) no
C(29) C(28) H(64) 120.1(4) no
C(18) C(17) H(56) 120.0(4) no
C(16) C(17) H(56) 119.6(4) no
N(2) C(34) H(73) 108.3(3) no
N(2) C(34) H(74) 108.6(3) no
C(40) C(34) H(73) 108.6(4) no
C(40) C(34) H(74) 108.5(4) no
H(73) C(34) H(74) 109.5(4) no
C(21) C(22) H(45) 119.4(4) no
C(23) C(22) H(45) 119.8(4) no
C(9) C(8) H(54) 118.8(4) no
C(7) C(8) H(54) 119.8(4) no
C(10) C(5) H(20) 119.1(4) no
C(6) C(5) H(20) 119.4(4) no
C(3) C(4) H(21) 118.5(4) no
C(10) C(4) H(21) 118.8(4) no
C(35) C(36) H(34) 119.7(4) no
C(37) C(36) H(34) 120.4(4) no
C(27) C(28) H(11) 119.5(4) no
C(29) C(28) H(11) 120.0(4) no
C(20) C(14) H(59) 118.9(4) no
C(13) C(14) H(59) 118.9(4) no
C(17) C(16) H(14) 120.7(4) no
C(15) C(16) H(14) 119.7(4) no
C(19) C(18) H(16) 119.0(4) no
C(17) C(18) H(16) 119.6(4) no
C(21) C(22) H(26) 119.5(4) no
C(23) C(22) H(26) 120.0(4) no
N(1) C(33) H(35) 108.3(3) no
N(1) C(33) H(36) 108.5(3) no
C(35) C(33) H(35) 108.5(3) no
C(35) C(33) H(36) 108.3(4) no
H(35) C(33) H(36) 109.4(4) no
C(5) C(6) H(52) 119.8(4) no
C(7) C(6) H(52) 120.6(4) no
N(3) C(39) H(68) 118.2(4) no
C(38) C(39) H(68) 119.0(4) no
C(47) C(48) H(5) 119.9(5) no
C(49) C(48) H(5) 120.4(5) no
C(20) C(15) H(58) 119.4(4) no
C(16) C(15) H(58) 119.5(4) no
C(17) C(16) H(57) 120.2(4) no
C(15) C(16) H(57) 119.8(4) no
N(4) C(44) H(30) 118.4(4) no
C(43) C(44) H(30) 118.6(4) no
C(10) C(4) H(50) 118.7(4) no
C(3) C(4) H(50) 118.5(4) no
N(3) C(39) H(31) 118.4(4) no
C(38) C(39) H(31) 118.9(4) no
C(8) C(7) H(18) 120.0(4) no
C(6) C(7) H(18) 119.5(4) no
C(27) C(32) H(7) 119.8(4) no
C(31) C(32) H(7) 119.8(4) no
N(1) C(33) H(75) 108.2(3) no
N(1) C(33) H(76) 108.7(3) no
C(35) C(33) H(75) 108.5(3) no
C(35) C(33) H(76) 108.4(3) no
H(75) C(33) H(76) 109.4(4) no
C(16) C(17) H(15) 119.4(4) no
C(18) C(17) H(15) 119.8(4) no
C(10) C(5) H(51) 119.2(4) no
C(6) C(5) H(51) 119.6(4) no
C(44) C(43) H(29) 120.8(4) no
C(42) C(43) H(29) 120.6(4) no
C(20) C(14) H(12) 118.9(4) no
C(13) C(14) H(12) 118.6(4) no
C(20) C(15) H(13) 119.4(4) no
C(16) C(15) H(13) 119.6(4) no
N(4) C(44) H(72) 118.6(4) no
C(43) C(44) H(72) 119.1(4) no
C(40) C(41) H(69) 120.0(4) no
C(42) C(41) H(69) 120.3(4) no
C(21) C(26) H(49) 119.5(4) no
C(25) C(26) H(49) 119.8(4) no
C(5) C(6) H(19) 119.9(4) no
C(7) C(6) H(19) 120.6(4) no
C(39) C(38) H(32) 120.6(4) no
C(37) C(38) H(32) 120.3(4) no
C(40) C(41) H(27) 119.5(4) no
C(42) C(41) H(27) 120.5(4) no
C(44) C(43) H(71) 120.3(4) no
C(42) C(43) H(71) 120.1(4) no
C(39) C(38) H(67) 120.5(4) no
C(37) C(38) H(67) 120.6(4) no
C(32) C(31) H(61) 119.8(4) no
C(30) C(31) H(61) 120.2(4) no
C(27) C(32) H(60) 119.6(4) no
C(31) C(32) H(60) 120.0(4) no
C(8) C(7) H(53) 120.0(4) no
C(6) C(7) H(53) 119.3(4) no
C(28) C(29) H(10) 119.9(5) no
C(30) C(29) H(10) 119.7(5) no
C(52) C(47) H(44) 119.9(5) no
C(48) C(47) H(44) 119.9(5) no
C(47) C(52) H(43) 119.5(5) no
C(51) C(52) H(43) 119.8(5) no
C(22) C(23) H(46) 120.0(5) no
C(24) C(23) H(46) 120.1(5) no
C(25) C(26) H(22) 119.7(4) no
C(21) C(26) H(22) 119.5(4) no
C(48) C(47) H(4) 119.8(5) no
C(52) C(47) H(4) 120.0(5) no
C(29) C(30) H(9) 120.0(4) no
C(31) C(30) H(9) 119.8(5) no
C(28) C(29) H(63) 119.8(5) no
C(30) C(29) H(63) 119.8(5) no
C(26) C(25) H(48) 120.3(4) no
C(24) C(25) H(48) 120.0(4) no
C(35) C(36) H(65) 119.9(4) no
C(37) C(36) H(65) 120.9(4) no
C(22) C(23) H(25) 119.7(5) no
C(24) C(23) H(25) 119.5(5) no
C(32) C(31) H(8) 120.3(4) no
C(30) C(31) H(8) 120.0(4) no
C(23) C(24) H(47) 119.9(4) no
C(25) C(24) H(47) 119.7(5) no
C(47) C(48) H(39) 119.8(5) no
C(49) C(48) H(39) 120.5(5) no
C(38) C(37) H(66) 120.4(4) no
C(36) C(37) H(66) 120.3(4) no
C(47) C(52) H(3) 119.6(6) no
C(51) C(52) H(3) 120.5(5) no
C(31) C(30) H(62) 119.9(5) no
C(29) C(30) H(62) 120.0(4) no
C(43) C(42) H(28) 120.5(4) no
C(41) C(42) H(28) 120.6(5) no
C(36) C(37) H(33) 120.7(4) no
C(38) C(37) H(33) 120.4(4) no
C(52) C(51) H(42) 120.6(5) no
C(50) C(51) H(42) 120.7(6) no
C(25) C(24) H(24) 120.1(5) no
C(23) C(24) H(24) 120.4(4) no
C(48) C(49) H(6) 119.9(5) no
C(50) C(49) H(6) 120.3(6) no
C(41) C(42) H(70) 120.9(4) no
C(43) C(42) H(70) 120.6(4) no
C(51) C(50) H(41) 119.4(5) no
C(49) C(50) H(41) 119.6(5) no
C(48) C(49) H(40) 120.0(5) no
C(50) C(49) H(40) 120.3(6) no
C(52) C(51) H(2) 120.1(5) no
C(50) C(51) H(2) 120.3(6) no
C(49) C(50) H(1) 119.5(5) no
C(51) C(50) H(1) 119.8(5) no

loop_
_geom_bond_atom_site_label_1
_geom_bond_atom_site_label_2
_geom_bond_distance
_geom_bond_publ_flag
Fe(1) O(1) 2.103(3) yes
Fe(1) O(2) 2.121(3) yes
Fe(1) N(1) 2.228(3) yes
Fe(1) N(4) 2.152(3) yes
Fe(1) N(2) 2.257(3) yes
Fe(1) N(3) 2.151(3) yes
Fe(1) O(1) 2.108(3) yes
Fe(1) O(2) 2.097(3) yes
Fe(1) N(2) 2.239(3) yes
Fe(1) N(3) 2.162(3) yes
Fe(1) N(4) 2.143(3) yes
Fe(1) N(1) 2.262(3) yes
S(1) O(1) 1.460(2) yes
S(1) O(3) 1.434(3) yes
S(1) O(5) 1.420(3) yes
S(1) C(45) 1.822(5) yes
S(1) O(1) 1.468(2) yes
S(1) O(5) 1.417(3) yes
S(1) O(3) 1.429(3) yes
S(1) C(45) 1.817(5) yes
S(2) O(2) 1.466(3) yes
S(2) O(4) 1.431(3) yes
S(2) O(6) 1.425(3) yes
S(2) C(46) 1.820(5) yes
S(2) O(2) 1.474(3) yes
S(2) O(6) 1.420(3) yes
S(2) O(4) 1.426(3) yes
S(2) C(46) 1.820(5) yes
F(4) C(46) 1.327(6) yes
F(6) C(46) 1.319(6) yes
F(5) C(46) 1.324(5) yes
F(1) C(45) 1.320(6) yes
F(2) C(45) 1.319(5) yes
F(3) C(45) 1.326(6) yes
F(1) C(45) 1.323(6) yes
F(2) C(45) 1.322(6) yes
F(3) C(45) 1.322(5) yes
F(4) C(46) 1.334(5) yes
F(5) C(46) 1.320(6) yes
F(6) C(46) 1.322(6) yes
N(1) C(2) 1.435(4) yes
N(1) C(33) 1.479(5) yes
N(2) C(12) 1.429(4) yes
N(2) C(34) 1.487(5) yes
N(3) C(35) 1.340(5) yes
N(3) C(39) 1.352(5) yes
N(4) C(40) 1.338(5) yes
N(4) C(44) 1.348(5) yes
N(4) C(40) 1.340(5) yes
N(4) C(44) 1.341(5) yes
N(2) C(34) 1.476(5) yes
N(2) C(12) 1.439(4) yes
N(1) C(2) 1.437(4) yes
N(1) C(33) 1.480(5) yes
N(3) C(35) 1.343(5) yes
N(3) C(39) 1.345(5) yes
C(34) C(40) 1.504(5) yes
C(12) C(13) 1.429(4) yes
C(12) C(11) 1.378(5) yes
C(1) C(9) 1.432(5) yes
C(1) C(2) 1.375(4) yes
C(1) C(11) 1.494(5) yes
C(8) C(9) 1.419(5) yes
C(8) C(7) 1.367(5) yes
C(18) C(19) 1.424(5) yes
C(18) C(17) 1.368(5) yes
C(25) C(26) 1.387(5) yes
C(25) C(24) 1.386(5) yes
C(2) C(3) 1.434(4) yes
C(2) C(1) 1.379(5) yes
C(19) C(11) 1.429(5) yes
C(19) C(20) 1.414(5) yes
C(12) C(11) 1.384(4) yes
C(12) C(13) 1.439(4) yes
C(11) C(1) 1.495(5) yes
C(35) C(36) 1.381(5) yes
C(35) C(33) 1.506(5) yes
C(3) C(21) 1.481(5) yes
C(3) C(4) 1.380(5) yes
C(3) C(2) 1.440(4) yes
C(10) C(9) 1.423(5) yes
C(10) C(4) 1.409(5) yes
C(10) C(5) 1.414(5) yes
C(28) C(27) 1.390(5) yes
C(28) C(29) 1.394(6) yes
C(40) C(34) 1.508(5) yes
C(40) C(41) 1.380(5) yes
C(20) C(19) 1.416(5) yes
C(20) C(14) 1.410(5) yes
C(20) C(15) 1.419(5) yes
C(27) C(13) 1.484(5) yes
C(27) C(32) 1.389(5) yes
C(10) C(9) 1.424(5) yes
C(10) C(5) 1.416(5) yes
C(10) C(4) 1.399(5) yes
C(20) C(14) 1.417(5) yes
C(20) C(15) 1.415(5) yes
C(35) C(33) 1.507(5) yes
C(35) C(36) 1.388(5) yes
C(17) C(16) 1.406(5) yes
C(13) C(27) 1.486(5) yes
C(13) C(14) 1.376(5) yes
C(3) C(21) 1.488(5) yes
C(3) C(4) 1.371(5) yes
C(9) C(8) 1.417(5) yes
C(9) C(1) 1.426(4) yes
C(21) C(22) 1.403(5) yes
C(21) C(26) 1.392(5) yes
C(22) C(21) 1.392(5) yes
C(22) C(23) 1.383(6) yes
C(8) C(7) 1.362(5) yes
C(40) C(41) 1.389(5) yes
C(13) C(14) 1.373(5) yes
C(5) C(6) 1.367(5) yes
C(36) C(37) 1.366(5) yes
C(28) C(27) 1.389(5) yes
C(28) C(29) 1.380(6) yes
C(16) C(17) 1.401(5) yes
C(16) C(15) 1.369(5) yes
C(18) C(19) 1.418(5) yes
C(18) C(17) 1.370(5) yes
C(22) C(23) 1.376(6) yes
C(21) C(26) 1.388(5) yes
C(27) C(32) 1.392(5) yes
C(6) C(5) 1.360(5) yes
C(6) C(7) 1.405(5) yes
C(39) C(38) 1.375(5) yes
C(48) C(47) 1.370(7) yes
C(48) C(49) 1.363(7) yes
C(15) C(16) 1.362(5) yes
C(44) C(43) 1.378(5) yes
C(39) C(38) 1.375(5) yes
C(19) C(11) 1.425(4) yes
C(7) C(6) 1.408(5) yes
C(32) C(31) 1.390(5) yes
C(43) C(42) 1.372(6) yes
C(44) C(43) 1.376(5) yes
C(41) C(42) 1.378(5) yes
C(26) C(25) 1.386(5) yes
C(38) C(37) 1.367(5) yes
C(41) C(42) 1.370(5) yes
C(43) C(42) 1.366(5) yes
C(38) C(37) 1.364(5) yes
C(31) C(32) 1.396(5) yes
C(31) C(30) 1.380(5) yes
C(29) C(30) 1.372(7) yes
C(47) C(52) 1.353(7) yes
C(47) C(48) 1.373(7) yes
C(52) C(51) 1.369(7) yes
C(23) C(24) 1.374(7) yes
C(47) C(52) 1.370(7) yes
C(30) C(31) 1.380(5) yes
C(29) C(30) 1.369(7) yes
C(25) C(24) 1.383(5) yes
C(36) C(37) 1.378(5) yes
C(23) C(24) 1.379(7) yes
C(48) C(49) 1.353(8) yes
C(52) C(51) 1.358(8) yes
C(51) C(50) 1.363(8) yes
C(49) C(50) 1.357(8) yes
C(50) C(49) 1.371(8) yes
C(51) C(50) 1.371(8) yes
N(1) H(78) 0.951(3) no
N(2) H(79) 0.951(3) no
N(2) H(77) 0.950(3) no
N(1) H(80) 0.951(3) no
C(34) H(37) 0.950(4) no
C(34) H(38) 0.950(4) no
C(8) H(17) 0.950(4) no
C(18) H(55) 0.950(4) no
C(25) H(23) 0.950(4) no
C(28) H(64) 0.949(4) no
C(17) H(56) 0.950(4) no
C(34) H(73) 0.950(4) no
C(34) H(74) 0.950(4) no
C(22) H(45) 0.950(4) no
C(8) H(54) 0.950(4) no
C(5) H(20) 0.950(4) no
C(4) H(21) 0.949(4) no
C(36) H(34) 0.951(4) no
C(28) H(11) 0.950(4) no
C(14) H(59) 0.950(4) no
C(16) H(14) 0.951(4) no
C(18) H(16) 0.951(4) no
C(22) H(26) 0.950(4) no
C(33) H(35) 0.951(4) no
C(33) H(36) 0.951(4) no
C(6) H(52) 0.951(4) no
C(39) H(68) 0.950(4) no
C(48) H(5) 0.951(5) no
C(15) H(58) 0.950(4) no
C(16) H(57) 0.951(4) no
C(44) H(30) 0.949(4) no
C(4) H(50) 0.949(4) no
C(39) H(31) 0.950(4) no
C(7) H(18) 0.950(4) no
C(32) H(7) 0.950(4) no
C(33) H(75) 0.950(4) no
C(33) H(76) 0.950(4) no
C(17) H(15) 0.950(4) no
C(5) H(51) 0.950(4) no
C(43) H(29) 0.950(4) no
C(14) H(12) 0.949(4) no
C(15) H(13) 0.950(4) no
C(44) H(72) 0.951(4) no
C(41) H(69) 0.950(4) no
C(26) H(49) 0.951(4) no
C(6) H(19) 0.949(4) no
C(38) H(32) 0.950(4) no
C(41) H(27) 0.950(4) no
C(43) H(71) 0.950(4) no
C(38) H(67) 0.950(4) no
C(31) H(61) 0.949(4) no
C(32) H(60) 0.950(4) no
C(7) H(53) 0.951(4) no
C(29) H(10) 0.949(4) no
C(47) H(44) 0.950(4) no
C(52) H(43) 0.950(5) no
C(23) H(46) 0.950(4) no
C(26) H(22) 0.950(4) no
C(47) H(4) 0.950(6) no
C(30) H(9) 0.951(5) no
C(29) H(63) 0.951(4) no
C(25) H(48) 0.951(4) no
C(36) H(65) 0.950(4) no
C(23) H(25) 0.950(4) no
C(31) H(8) 0.950(4) no
C(24) H(47) 0.950(5) no
C(48) H(39) 0.949(5) no
C(37) H(66) 0.950(4) no
C(52) H(3) 0.950(5) no
C(30) H(62) 0.950(5) no
C(42) H(28) 0.950(4) no
C(37) H(33) 0.950(4) no
C(51) H(42) 0.949(5) no
C(24) H(24) 0.949(5) no
C(49) H(6) 0.950(5) no
C(42) H(70) 0.950(4) no
C(50) H(41) 0.950(7) no
C(49) H(40) 0.950(5) no
C(51) H(2) 0.951(5) no
C(50) H(1) 0.950(7) no

loop_
_geom_contact_atom_site_label_1
_geom_contact_atom_site_label_2
_geom_contact_distance
_geom_contact_publ_flag
_geom_contact_site_symmetry_2
Fe(1) O(3) 3.550(2) no .
Fe(1) O(4) 3.581(2) no .
Fe(1) C(1) 3.597(4) no .
Fe(1) O(3) 3.578(2) no .
Fe(1) O(4) 3.547(2) no .
F(4) O(4) 2.991(4) no .
F(4) O(6) 2.957(4) no .
F(6) F(2) 3.174(5) no .
F(6) F(3) 3.275(5) no .
F(6) O(2) 2.904(4) no .
F(6) O(6) 2.895(4) no .
F(5) F(3) 3.180(5) no .
F(5) O(1) 3.386(4) no .
F(5) O(2) 2.915(4) no .
F(5) O(4) 2.977(4) no .
F(1) O(5) 2.948(4) no .
F(1) O(3) 2.994(4) no .
F(2) O(1) 2.910(4) no .
F(2) O(3) 2.975(4) no .
F(2) O(2) 3.387(4) no .
F(3) O(1) 2.902(4) no .
F(3) O(5) 2.895(4) no .
F(1) O(3) 2.992(4) no .
F(1) O(5) 2.958(4) no .
F(2) F(4) 3.170(5) no .
F(2) F(5) 3.274(5) no .
F(2) O(1) 2.902(4) no .
F(2) O(5) 2.897(4) no .
F(3) F(5) 3.170(5) no .
F(3) O(1) 2.917(4) no .
F(3) O(3) 2.984(4) no .
F(3) O(2) 3.382(4) no .
F(4) O(1) 3.385(4) no .
F(4) O(2) 2.915(4) no .
F(4) O(4) 2.979(4) no .
F(5) O(2) 2.904(4) no .
F(5) O(6) 2.895(4) no .
F(6) O(6) 2.951(4) no .
F(6) O(4) 2.992(4) no .
O(1) C(44) 3.056(4) no .
O(3) N(3) 3.255(4) no .
O(3) N(1) 3.406(4) no .
O(3) C(35) 3.259(5) no .
O(3) C(33) 3.254(5) no .
O(2) C(39) 3.053(5) no .
O(4) N(2) 3.409(4) no .
O(4) N(4) 3.257(4) no .
O(4) C(40) 3.267(5) no .
O(4) C(34) 3.264(5) no .
O(1) C(44) 3.053(4) no .
O(3) N(1) 3.401(4) no .
O(3) N(3) 3.253(4) no .
O(3) C(35) 3.255(4) no .
O(3) C(33) 3.259(5) no .
O(2) C(39) 3.055(5) no .
O(4) N(4) 3.253(4) no .
O(4) N(2) 3.405(4) no .
O(4) C(34) 3.260(5) no .
O(4) C(40) 3.253(5) no .
N(1) C(12) 3.344(5) no .
N(1) C(21) 2.917(5) no .
N(1) C(11) 2.899(4) no .
N(1) C(26) 3.032(5) no .
N(2) C(2) 3.343(5) no .
N(2) C(27) 2.917(5) no .
N(2) C(1) 2.901(4) no .
N(2) C(32) 3.030(5) no .
N(3) C(12) 3.133(4) no .
N(3) C(11) 3.593(4) no .
N(3) C(13) 3.447(5) no .
N(3) C(37) 2.770(5) no .
N(4) C(2) 3.140(4) no .
N(4) C(3) 3.454(5) no .
N(4) C(1) 3.592(5) no .
N(4) C(42) 2.770(5) no .
N(4) C(1) 3.596(4) no .
N(4) C(3) 3.448(5) no .
N(4) C(2) 3.139(4) no .
N(4) C(42) 2.767(5) no .
N(2) C(1) 2.898(5) no .
N(2) C(2) 3.344(5) no .
N(2) C(27) 2.917(5) no .
N(2) C(32) 3.021(5) no .
N(1) C(12) 3.340(5) no .
N(1) C(11) 2.895(5) no .
N(1) C(21) 2.915(5) no .
N(1) C(26) 3.032(5) no .
N(3) C(12) 3.133(4) no .
N(3) C(13) 3.448(5) no .
N(3) C(11) 3.589(5) no .
N(3) C(37) 2.766(5) no .
C(34) C(1) 3.074(5) no .
C(34) C(9) 3.398(5) no .
C(34) C(13) 3.577(5) no .
C(34) C(32) 3.565(5) no .
C(34) C(11) 3.138(5) no .
C(12) C(35) 3.419(5) no .
C(12) C(20) 2.811(5) no .
C(12) C(9) 3.447(4) no .
C(12) C(2) 3.316(4) no .
C(12) C(32) 3.133(5) no .
C(1) C(40) 3.377(5) no .
C(1) C(4) 2.803(5) no .
C(1) C(18) 2.903(5) no .
C(1) C(33) 3.134(5) no .
C(8) C(5) 2.776(5) no .
C(8) C(19) 3.406(5) no .
C(8) C(11) 2.905(5) no .
C(18) C(9) 3.402(5) no .
C(18) C(15) 2.779(5) no .
C(18) C(1) 2.904(5) no .
C(25) C(22) 2.767(5) no .
C(2) C(19) 3.443(4) no .
C(2) C(12) 3.316(4) no .
C(2) C(10) 2.820(5) no .
C(2) C(40) 3.416(5) no .
C(2) C(26) 3.136(5) no .
C(19) C(9) 3.281(4) no .
C(19) C(8) 3.410(5) no .
C(19) C(13) 2.829(4) no .
C(19) C(16) 2.815(5) no .
C(19) C(33) 3.402(5) no .
C(12) C(20) 2.818(5) no .
C(12) C(35) 3.412(5) no .
C(12) C(9) 3.445(4) no .
C(12) C(32) 3.134(5) no .
C(11) C(35) 3.375(5) no .
C(11) C(34) 3.145(5) no .
C(11) C(8) 2.907(5) no .
C(11) C(14) 2.806(5) no .
C(11) C(33) 3.082(5) no .
C(35) C(11) 3.381(5) no .
C(35) C(38) 2.715(5) no .
C(3) C(9) 2.832(4) no .
C(3) C(33) 3.580(5) no .
C(10) C(7) 2.787(5) no .
C(28) C(14) 2.980(6) no .
C(28) C(39) 3.425(5) no .
C(28) C(38) 3.556(5) no .
C(28) C(31) 2.766(5) no .
C(40) C(1) 3.375(5) no .
C(40) C(43) 2.714(5) no .
C(20) C(17) 2.790(5) no .
C(27) C(30) 2.788(6) no .
C(10) C(2) 2.812(5) no .
C(10) C(7) 2.801(5) no .
C(9) C(18) 3.400(5) no .
C(9) C(19) 3.277(4) no .
C(9) C(6) 2.822(5) no .
C(20) C(17) 2.794(5) no .
C(35) C(38) 2.723(5) no .
C(13) C(19) 2.825(4) no .
C(34) C(9) 3.401(5) no .
C(34) C(13) 3.583(5) no .
C(34) C(1) 3.085(5) no .
C(34) C(32) 3.565(5) no .
C(3) C(9) 2.825(4) no .
C(3) C(33) 3.582(4) no .
C(9) C(6) 2.818(5) no .
C(21) C(24) 2.795(6) no .
C(22) C(4) 2.987(6) no .
C(22) C(44) 3.430(5) no .
C(22) C(43) 3.565(5) no .
C(22) C(25) 2.762(5) no .
C(8) C(5) 2.773(5) no .
C(40) C(2) 3.413(5) no .
C(40) C(43) 2.728(5) no .
C(4) C(22) 3.000(6) no .
C(36) C(39) 2.695(5) no .
C(28) C(39) 3.426(5) no .
C(28) C(14) 2.986(6) no .
C(28) C(38) 3.555(5) no .
C(28) C(31) 2.764(5) no .
C(16) C(19) 2.824(5) no .
C(2) C(19) 3.441(4) no .
C(2) C(26) 3.142(5) no .
C(18) C(15) 2.778(5) no .
C(22) C(44) 3.429(5) no .
C(22) C(43) 3.552(5) no .
C(33) C(19) 3.395(5) no .
C(33) C(11) 3.077(5) no .
C(33) C(26) 3.569(5) no .
C(21) C(24) 2.780(6) no .
C(27) C(30) 2.779(6) no .
C(39) C(36) 2.705(5) no .
C(48) C(51) 2.736(7) no .
C(44) C(41) 2.693(5) no .
C(4) C(1) 2.793(5) no .
C(1) C(33) 3.148(4) no .
C(32) C(29) 2.759(5) no .
C(33) C(26) 3.567(5) no .
C(14) C(11) 2.796(5) no .
C(44) C(41) 2.703(5) no .
C(26) C(23) 2.763(5) no .
C(32) C(29) 2.763(5) no .
C(47) C(50) 2.714(8) no .
C(52) C(49) 2.725(7) no .
C(26) C(23) 2.762(5) no .
C(47) C(50) 2.718(9) no .
C(48) C(51) 2.742(7) no .
C(52) C(49) 2.735(7) no .
F(4) F(6) 3.516(4) no 1_444
F(4) C(29) 3.239(5) no 1_544
F(4) C(51) 3.534(6) no 1_554
F(6) C(50) 3.345(7) no 1_445
F(5) C(30) 3.285(5) no 1_544
F(1) F(1) 3.516(4) no 1_445
F(1) C(23) 3.244(5) no 1_455
F(1) C(49) 3.538(6) no .
F(2) C(24) 3.278(5) no 1_455
F(3) C(50) 3.335(7) no 1_445
F(1) F(1) 3.516(4) no 1_665
F(1) C(23) 3.245(5) no 1_565
F(1) C(49) 3.539(6) no .
F(2) C(50) 3.348(7) no 1_665
F(3) C(24) 3.279(5) no 1_565
F(4) C(30) 3.284(5) no 1_656
F(5) C(50) 3.340(7) no 1_665
F(6) F(4) 3.516(4) no 1_666
F(6) C(29) 3.256(5) no 1_656
F(6) C(51) 3.537(6) no 1_556
O(3) C(17) 3.530(4) no .
O(3) C(23) 3.372(5) no 1_565
O(3) C(24) 3.571(5) no 1_565
O(5) C(16) 3.398(5) no 1_655
O(5) C(37) 3.324(5) no 1_655
O(6) C(6) 3.395(5) no 1_565
O(6) C(42) 3.321(6) no 1_566
O(4) C(7) 3.528(4) no 1_556
O(4) C(29) 3.369(5) no 1_656
O(4) C(30) 3.567(5) no 1_656
O(5) C(16) 3.398(5) no 1_545
O(5) C(37) 3.325(5) no 1_545
O(3) C(17) 3.529(4) no .
O(3) C(23) 3.365(5) no 1_455
O(3) C(24) 3.568(5) no 1_455
O(4) C(7) 3.530(4) no 1_554
O(4) C(29) 3.368(5) no 1_544
O(4) C(30) 3.575(5) no 1_544
O(6) C(6) 3.391(5) no 1_455
O(6) C(42) 3.322(5) no 1_454
C(25) C(4) 3.455(5) no .
C(17) O(3) 3.529(4) no .
C(4) C(25) 3.461(5) no .
C(14) C(31) 3.459(5) no 1_556
C(16) O(5) 3.398(5) no 1_565
C(6) O(6) 3.395(5) no 1_545
C(16) O(5) 3.398(5) no 1_455
C(4) C(25) 3.455(5) no .
C(7) O(4) 3.528(4) no 1_554
C(17) O(3) 3.530(4) no .
C(43) C(30) 3.573(6) no 1_544
C(14) C(31) 3.457(5) no 1_554
C(6) O(6) 3.391(5) no 1_655
C(38) C(24) 3.584(6) no 1_455
C(43) C(30) 3.581(6) no 1_656
C(38) C(24) 3.567(6) no 1_565
C(31) C(14) 3.457(5) no 1_556
C(7) O(4) 3.530(4) no 1_556
C(29) F(6) 3.256(5) no 1_454
C(29) O(4) 3.369(5) no 1_454
C(23) F(1) 3.244(5) no 1_655
C(23) O(3) 3.365(5) no 1_655
C(30) F(4) 3.284(5) no 1_454
C(30) O(4) 3.567(5) no 1_454
C(30) C(43) 3.581(6) no 1_454
C(29) F(4) 3.239(5) no 1_566
C(29) O(4) 3.368(5) no 1_566
C(25) C(4) 3.461(5) no .
C(23) F(1) 3.245(5) no 1_545
C(23) O(3) 3.372(5) no 1_545
C(31) C(14) 3.459(5) no 1_554
C(24) F(2) 3.278(5) no 1_655
C(24) O(3) 3.568(5) no 1_655
C(24) C(38) 3.584(6) no 1_655
C(37) O(5) 3.325(5) no 1_565
C(30) F(5) 3.285(5) no 1_566
C(30) O(4) 3.575(5) no 1_566
C(30) C(43) 3.573(6) no 1_566
C(42) O(6) 3.321(6) no 1_544
C(37) O(5) 3.324(5) no 1_455
C(51) F(4) 3.534(6) no 1_556
C(24) F(3) 3.279(5) no 1_545
C(24) O(3) 3.571(5) no 1_545
C(24) C(38) 3.567(6) no 1_545
C(49) F(1) 3.539(6) no .
C(42) O(6) 3.322(5) no 1_656
C(50) F(2) 3.348(7) no 1_445
C(50) F(5) 3.340(7) no 1_445
C(49) F(1) 3.538(6) no .
C(51) F(6) 3.537(6) no 1_554
C(50) F(6) 3.345(7) no 1_665
C(50) F(3) 3.335(7) no 1_665
Fe(1) H(30) 3.1372(7) no .
Fe(1) H(31) 3.1542(7) no .
Fe(1) H(68) 3.1510(7) no .
Fe(1) H(72) 3.1391(7) no .
S(1) H(72) 3.5617(10) no .
S(1) H(80) 3.1459(10) no .
S(1) H(30) 3.5681(10) no .
S(1) H(78) 3.1485(10) no .
S(2) H(31) 3.5674(10) no .
S(2) H(77) 3.1434(10) no .
S(2) H(68) 3.5736(10) no .
S(2) H(79) 3.1518(10) no .
F(5) H(30) 3.466(3) no .
F(2) H(31) 3.484(3) no .
F(3) H(68) 3.472(3) no .
F(4) H(72) 3.483(3) no .
O(1) H(72) 2.455(3) no .
O(1) H(80) 2.712(3) no .
O(3) H(76) 2.807(3) no .
O(3) H(80) 2.977(3) no .
O(2) H(68) 2.451(3) no .
O(2) H(79) 2.717(3) no .
O(4) H(74) 2.818(3) no .
O(4) H(79) 2.980(3) no .
O(1) H(30) 2.451(3) no .
O(1) H(78) 2.719(3) no .
O(3) H(36) 2.820(3) no .
O(3) H(78) 2.972(3) no .
O(2) H(31) 2.454(3) no .
O(2) H(77) 2.712(3) no .
O(4) H(38) 2.813(3) no .
O(4) H(77) 2.974(3) no .
N(1) H(22) 2.733(3) no .
N(2) H(60) 2.741(3) no .
N(3) H(65) 3.233(3) no .
N(3) H(67) 3.245(3) no .
N(3) H(75) 3.083(3) no .
N(3) H(76) 2.999(3) no .
N(3) H(79) 3.291(4) no .
N(3) H(80) 3.300(3) no .
N(4) H(69) 3.226(3) no .
N(4) H(71) 3.237(3) no .
N(4) H(73) 3.083(3) no .
N(4) H(74) 3.000(3) no .
N(4) H(79) 3.298(3) no .
N(4) H(80) 3.296(4) no .
N(4) H(27) 3.224(3) no .
N(4) H(29) 3.240(3) no .
N(4) H(37) 3.083(3) no .
N(4) H(38) 2.999(3) no .
N(4) H(77) 3.306(3) no .
N(4) H(78) 3.300(4) no .
N(2) H(7) 2.726(3) no .
N(1) H(49) 2.743(3) no .
N(3) H(32) 3.237(3) no .
N(3) H(34) 3.226(3) no .
N(3) H(35) 3.077(3) no .
N(3) H(36) 3.003(3) no .
N(3) H(77) 3.295(4) no .
N(3) H(78) 3.299(3) no .
C(34) H(7) 2.914(4) no .
C(34) H(27) 2.658(4) no .
C(12) H(7) 2.939(4) no .
C(12) H(12) 3.266(3) no .
C(12) H(17) 3.164(3) no .
C(12) H(35) 3.520(4) no .
C(12) H(37) 2.483(3) no .
C(12) H(38) 3.043(3) no .
C(1) H(16) 2.552(3) no .
C(1) H(17) 2.674(3) no .
C(1) H(35) 2.816(4) no .
C(1) H(37) 2.690(4) no .
C(1) H(78) 3.160(4) no .
C(8) H(16) 3.357(4) no .
C(8) H(19) 3.265(4) no .
C(8) H(37) 2.780(4) no .
C(18) H(54) 3.351(4) no .
C(18) H(57) 3.263(4) no .
C(18) H(75) 2.796(4) no .
C(25) H(25) 3.245(4) no .
C(25) H(78) 3.292(4) no .
C(2) H(49) 2.941(4) no .
C(2) H(50) 3.267(3) no .
C(2) H(55) 3.163(3) no .
C(2) H(73) 3.537(4) no .
C(2) H(75) 2.480(3) no .
C(2) H(76) 3.047(3) no .
C(19) H(54) 2.891(3) no .
C(19) H(56) 3.288(3) no .
C(19) H(58) 3.299(3) no .
C(19) H(59) 3.289(3) no .
C(19) H(75) 2.706(3) no .
C(12) H(54) 3.171(3) no .
C(12) H(59) 3.277(3) no .
C(12) H(60) 2.938(4) no .
C(12) H(73) 2.481(3) no .
C(12) H(74) 3.044(3) no .
C(12) H(75) 3.533(4) no .
C(11) H(54) 2.554(3) no .
C(11) H(55) 2.673(3) no .
C(11) H(73) 2.831(4) no .
C(11) H(75) 2.697(4) no .
C(11) H(79) 3.164(4) no .
C(35) H(31) 3.158(4) no .
C(35) H(33) 3.241(3) no .
C(35) H(78) 3.047(3) no .
C(3) H(22) 2.680(4) no .
C(3) H(26) 2.644(3) no .
C(3) H(35) 3.600(3) no .
C(3) H(78) 2.365(4) no .
C(10) H(52) 3.273(4) no .
C(10) H(54) 3.286(4) no .
C(10) H(73) 3.562(4) no .
C(28) H(59) 2.735(4) no .
C(28) H(60) 3.250(4) no .
C(28) H(62) 3.255(4) no .
C(28) H(67) 3.481(4) no .
C(28) H(68) 3.272(4) no .
C(28) H(79) 3.390(4) no .
C(40) H(70) 3.249(4) no .
C(40) H(72) 3.160(4) no .
C(40) H(79) 3.050(4) no .
C(20) H(14) 3.282(4) no .
C(20) H(16) 3.284(4) no .
C(20) H(35) 3.546(4) no .
C(27) H(59) 2.600(4) no .
C(27) H(61) 3.271(4) no .
C(27) H(63) 3.269(4) no .
C(27) H(68) 3.570(4) no .
C(27) H(79) 2.303(4) no .
C(10) H(17) 3.294(4) no .
C(10) H(19) 3.283(4) no .
C(10) H(37) 3.555(4) no .
C(9) H(16) 2.884(3) no .
C(9) H(18) 3.286(3) no .
C(9) H(20) 3.303(3) no .
C(9) H(21) 3.284(3) no .
C(9) H(37) 2.700(3) no .
C(20) H(55) 3.289(4) no .
C(20) H(57) 3.274(4) no .
C(20) H(75) 3.558(4) no .
C(35) H(66) 3.248(4) no .
C(35) H(68) 3.159(4) no .
C(35) H(80) 3.048(4) no .
C(17) H(58) 3.255(4) no .
C(13) H(7) 2.679(3) no .
C(13) H(11) 2.633(3) no .
C(13) H(37) 3.596(3) no .
C(13) H(77) 2.369(3) no .
C(34) H(60) 2.917(4) no .
C(34) H(69) 2.648(4) no .
C(3) H(45) 2.633(3) no .
C(3) H(49) 2.680(3) no .
C(3) H(75) 3.597(3) no .
C(3) H(80) 2.371(3) no .
C(9) H(50) 3.283(3) no .
C(9) H(51) 3.304(3) no .
C(9) H(53) 3.281(3) no .
C(9) H(55) 2.886(3) no .
C(9) H(73) 2.706(3) no .
C(21) H(21) 2.605(4) no .
C(21) H(23) 3.271(4) no .
C(21) H(25) 3.268(4) no .
C(21) H(30) 3.575(4) no .
C(21) H(78) 2.304(4) no .
C(22) H(47) 3.244(4) no .
C(22) H(49) 3.249(4) no .
C(22) H(50) 2.734(4) no .
C(22) H(71) 3.497(4) no .
C(22) H(72) 3.269(4) no .
C(22) H(80) 3.392(4) no .
C(8) H(52) 3.261(4) no .
C(8) H(55) 3.352(4) no .
C(8) H(73) 2.789(4) no .
C(40) H(28) 3.252(4) no .
C(40) H(30) 3.154(4) no .
C(40) H(77) 3.045(4) no .
C(13) H(60) 2.674(4) no .
C(13) H(64) 2.629(3) no .
C(13) H(79) 2.364(4) no .
C(5) H(18) 3.250(4) no .
C(5) H(21) 2.638(4) no .
C(4) H(20) 2.649(4) no .
C(4) H(26) 2.785(4) no .
C(36) H(32) 3.216(4) no .
C(36) H(35) 2.687(4) no .
C(36) H(36) 2.757(4) no .
C(28) H(7) 3.253(4) no .
C(28) H(9) 3.247(4) no .
C(28) H(12) 2.736(4) no .
C(28) H(31) 3.271(4) no .
C(28) H(32) 3.480(4) no .
C(28) H(77) 3.393(4) no .
C(14) H(58) 2.655(4) no .
C(14) H(64) 2.759(4) no .
C(16) H(16) 3.264(4) no .
C(2) H(16) 3.164(3) no .
C(2) H(21) 3.275(3) no .
C(2) H(22) 2.943(4) no .
C(2) H(35) 2.477(3) no .
C(2) H(36) 3.040(3) no .
C(2) H(37) 3.521(4) no .
C(18) H(14) 3.267(4) no .
C(18) H(17) 3.357(4) no .
C(18) H(35) 2.781(4) no .
C(22) H(21) 2.751(4) no .
C(22) H(22) 3.260(4) no .
C(22) H(24) 3.253(4) no .
C(22) H(29) 3.471(4) no .
C(22) H(30) 3.277(4) no .
C(22) H(78) 3.401(4) no .
C(33) H(22) 2.914(4) no .
C(33) H(34) 2.656(4) no .
C(21) H(46) 3.268(4) no .
C(21) H(48) 3.268(4) no .
C(21) H(50) 2.599(4) no .
C(21) H(72) 3.561(4) no .
C(21) H(80) 2.302(4) no .
C(27) H(8) 3.272(4) no .
C(27) H(10) 3.259(4) no .
C(27) H(12) 2.599(4) no .
C(27) H(31) 3.567(4) no .
C(27) H(77) 2.309(4) no .
C(6) H(54) 3.261(4) no .
C(39) H(64) 3.113(4) no .
C(39) H(66) 3.224(4) no .
C(48) H(1) 3.210(5) no .
C(48) H(3) 3.230(5) no .
C(15) H(56) 3.248(4) no .
C(15) H(59) 2.648(4) no .
C(16) H(55) 3.266(4) no .
C(44) H(26) 3.113(4) no .
C(44) H(28) 3.229(4) no .
C(4) H(45) 2.762(4) no .
C(4) H(51) 2.659(4) no .
C(1) H(54) 2.671(4) no .
C(1) H(55) 2.551(4) no .
C(1) H(73) 2.701(4) no .
C(1) H(75) 2.833(3) no .
C(1) H(80) 3.165(4) no .
C(39) H(11) 3.124(4) no .
C(39) H(33) 3.227(4) no .
C(19) H(12) 3.282(3) no .
C(19) H(13) 3.305(3) no .
C(19) H(15) 3.287(3) no .
C(19) H(17) 2.891(3) no .
C(19) H(35) 2.693(3) no .
C(7) H(20) 3.256(4) no .
C(32) H(9) 3.254(4) no .
C(32) H(11) 3.252(4) no .
C(32) H(38) 3.159(4) no .
C(32) H(77) 2.243(4) no .
C(33) H(49) 2.921(3) no .
C(33) H(65) 2.654(3) no .
C(17) H(13) 3.253(4) no .
C(5) H(50) 2.649(4) no .
C(5) H(53) 3.242(4) no .
C(43) H(26) 2.907(4) no .
C(43) H(27) 3.225(4) no .
C(14) H(11) 2.762(4) no .
C(14) H(13) 2.655(4) no .
C(11) H(16) 2.672(4) no .
C(11) H(17) 2.552(4) no .
C(11) H(35) 2.686(4) no .
C(11) H(37) 2.825(3) no .
C(11) H(77) 3.167(4) no .
C(15) H(12) 2.643(4) no .
C(15) H(15) 3.247(4) no .
C(44) H(45) 3.120(4) no .
C(44) H(70) 3.233(4) no .
C(41) H(71) 3.223(4) no .
C(41) H(73) 2.681(4) no .
C(41) H(74) 2.750(4) no .
C(26) H(45) 3.248(4) no .
C(26) H(47) 3.251(4) no .
C(26) H(76) 3.164(4) no .
C(26) H(80) 2.252(4) no .
C(6) H(17) 3.266(4) no .
C(38) H(11) 2.922(4) no .
C(38) H(34) 3.218(4) no .
C(41) H(29) 3.225(4) no .
C(41) H(37) 2.691(4) no .
C(41) H(38) 2.759(4) no .
C(43) H(45) 2.926(4) no .
C(43) H(69) 3.222(4) no .
C(38) H(64) 2.915(4) no .
C(38) H(65) 3.230(4) no .
C(31) H(63) 3.239(4) no .
C(31) H(79) 3.295(4) no .
C(32) H(62) 3.261(4) no .
C(32) H(64) 3.250(4) no .
C(32) H(74) 3.162(4) no .
C(32) H(79) 2.249(4) no .
C(7) H(51) 3.250(4) no .
C(29) H(8) 3.241(5) no .
C(47) H(40) 3.218(5) no .
C(47) H(42) 3.222(5) no .
C(52) H(39) 3.217(5) no .
C(52) H(41) 3.209(5) no .
C(23) H(48) 3.248(5) no .
C(26) H(24) 3.261(4) no .
C(26) H(26) 3.258(4) no .
C(26) H(36) 3.161(4) no .
C(26) H(78) 2.249(4) no .
C(47) H(2) 3.222(5) no .
C(47) H(6) 3.222(5) no .
C(30) H(7) 3.251(4) no .
C(30) H(11) 3.244(5) no .
C(29) H(61) 3.239(5) no .
C(25) H(46) 3.249(4) no .
C(25) H(80) 3.288(4) no .
C(36) H(67) 3.231(4) no .
C(36) H(75) 2.685(4) no .
C(36) H(76) 2.753(4) no .
C(23) H(23) 3.248(5) no .
C(31) H(10) 3.240(4) no .
C(31) H(77) 3.286(4) no .
C(24) H(45) 3.242(5) no .
C(24) H(49) 3.251(4) no .
C(48) H(41) 3.211(6) no .
C(48) H(43) 3.219(5) no .
C(37) H(68) 3.214(4) no .
C(52) H(1) 3.216(6) no .
C(52) H(5) 3.233(5) no .
C(30) H(60) 3.259(4) no .
C(30) H(64) 3.252(5) no .
C(42) H(30) 3.216(5) no .
C(37) H(31) 3.218(4) no .
C(51) H(40) 3.235(5) no .
C(51) H(44) 3.222(6) no .
C(24) H(22) 3.259(4) no .
C(24) H(26) 3.251(5) no .
C(49) H(2) 3.229(5) no .
C(49) H(4) 3.221(6) no .
C(42) H(72) 3.224(4) no .
C(50) H(39) 3.217(6) no .
C(50) H(43) 3.211(6) no .
C(49) H(42) 3.238(5) no .
C(49) H(44) 3.214(6) no .
C(51) H(4) 3.219(6) no .
C(51) H(6) 3.229(5) no .
C(50) H(3) 3.221(6) no .
C(50) H(5) 3.215(6) no .
H(1) H(2) 2.3239(4) no .
H(1) H(6) 2.3028(4) no .
H(2) H(3) 2.3167(3) no .
H(3) H(4) 2.3145(4) no .
H(4) H(5) 2.3163(4) no .
H(5) H(6) 2.3169(3) no .
H(7) H(8) 2.3406(3) no .
H(7) H(37) 3.1080(4) no .
H(7) H(38) 2.4416(3) no .
H(7) H(77) 2.1122(3) no .
H(8) H(9) 2.3270(4) no .
H(9) H(10) 2.3185(4) no .
H(10) H(11) 2.3279(3) no .
H(11) H(12) 2.4001(3) no .
H(11) H(31) 3.1813(5) no .
H(11) H(32) 2.8236(4) no .
H(12) H(13) 2.4750(3) no .
H(13) H(14) 2.3094(3) no .
H(14) H(15) 2.3528(3) no .
H(15) H(16) 2.3132(4) no .
H(16) H(17) 3.3332(7) no .
H(16) H(35) 2.7859(4) no .
H(17) H(18) 2.3118(4) no .
H(17) H(37) 2.7834(4) no .
H(18) H(19) 2.3573(3) no .
H(19) H(20) 2.3057(3) no .
H(20) H(21) 2.4685(3) no .
H(21) H(26) 2.4280(3) no .
H(22) H(23) 2.3328(3) no .
H(22) H(35) 3.1127(4) no .
H(22) H(36) 2.4388(3) no .
H(22) H(78) 2.1112(3) no .
H(23) H(24) 2.3369(4) no .
H(24) H(25) 2.3283(4) no .
H(25) H(26) 2.3206(3) no .
H(26) H(29) 2.8005(4) no .
H(26) H(30) 3.1713(5) no .
H(27) H(28) 2.3358(4) no .
H(27) H(37) 2.6038(4) no .
H(27) H(38) 2.7454(4) no .
H(28) H(29) 2.3370(3) no .
H(29) H(30) 2.3189(3) no .
H(30) H(78) 3.4368(5) no .
H(31) H(32) 2.3184(3) no .
H(31) H(77) 3.4241(5) no .
H(32) H(33) 2.3286(3) no .
H(33) H(34) 2.3314(4) no .
H(34) H(35) 2.6036(4) no .
H(34) H(36) 2.7444(4) no .
H(35) H(78) 2.5540(5) no .
H(36) H(78) 2.0017(3) no .
H(37) H(77) 2.5569(5) no .
H(38) H(77) 1.9990(3) no .
H(39) H(40) 2.3084(3) no .
H(39) H(44) 2.3175(4) no .
H(40) H(41) 2.3200(4) no .
H(41) H(42) 2.3143(4) no .
H(42) H(43) 2.3243(3) no .
H(43) H(44) 2.2950(4) no .
H(45) H(46) 2.3297(3) no .
H(45) H(50) 2.4003(3) no .
H(45) H(71) 2.8350(4) no .
H(45) H(72) 3.1713(5) no .
H(46) H(47) 2.3238(4) no .
H(47) H(48) 2.3292(4) no .
H(48) H(49) 2.3380(3) no .
H(49) H(75) 3.1067(4) no .
H(49) H(76) 2.4545(3) no .
H(49) H(80) 2.1283(3) no .
H(50) H(51) 2.4818(3) no .
H(51) H(52) 2.3010(3) no .
H(52) H(53) 2.3543(3) no .
H(53) H(54) 2.3087(4) no .
H(54) H(55) 3.3250(7) no .
H(54) H(73) 2.7918(4) no .
H(55) H(56) 2.3153(4) no .
H(55) H(75) 2.8001(4) no .
H(56) H(57) 2.3542(3) no .
H(57) H(58) 2.3026(3) no .
H(58) H(59) 2.4772(3) no .
H(59) H(64) 2.4053(3) no .
H(60) H(61) 2.3436(3) no .
H(60) H(73) 3.1054(4) no .
H(60) H(74) 2.4504(3) no .
H(60) H(79) 2.1239(3) no .
H(61) H(62) 2.3315(4) no .
H(62) H(63) 2.3167(4) no .
H(63) H(64) 2.3419(3) no .
H(64) H(67) 2.8174(4) no .
H(64) H(68) 3.1727(5) no .
H(65) H(66) 2.3450(4) no .
H(65) H(75) 2.6008(4) no .
H(65) H(76) 2.7397(4) no .
H(66) H(67) 2.3291(3) no .
H(67) H(68) 2.3179(3) no .
H(68) H(79) 3.4315(5) no .
H(69) H(70) 2.3452(4) no .
H(69) H(73) 2.5963(4) no .
H(69) H(74) 2.7370(4) no .
H(70) H(71) 2.3270(3) no .
H(71) H(72) 2.3194(3) no .
H(72) H(80) 3.4210(5) no .
H(73) H(79) 2.5569(5) no .
H(74) H(79) 2.0093(3) no .
H(75) H(80) 2.5520(5) no .
H(76) H(80) 2.0044(3) no .
S(1) H(5) 3.3661(10) no .
S(1) H(57) 3.5669(10) no 1_655
S(1) H(14) 3.5690(10) no 1_545
S(1) H(39) 3.3609(10) no .
S(2) H(19) 3.5706(10) no 1_455
S(2) H(43) 3.3787(11) no 1_554
S(2) H(3) 3.3555(10) no 1_556
S(2) H(52) 3.5739(10) no 1_565
F(4) H(2) 3.523(3) no 1_445
F(4) H(42) 2.721(4) no 1_554
F(4) H(43) 3.564(3) no 1_554
F(4) H(63) 2.949(3) no 1_544
F(6) H(1) 2.565(3) no 1_445
F(6) H(2) 3.189(3) no 1_445
F(6) H(20) 2.854(3) no 1_455
F(5) H(1) 3.485(3) no 1_445
F(5) H(12) 3.296(3) no 1_545
F(5) H(13) 2.890(3) no 1_545
F(5) H(62) 2.873(3) no 1_544
F(1) H(6) 3.525(3) no 1_445
F(1) H(39) 3.548(3) no .
F(1) H(40) 2.719(4) no .
F(1) H(46) 2.958(3) no 1_455
F(2) H(1) 3.483(3) no 1_445
F(2) H(20) 2.897(3) no 1_455
F(2) H(21) 3.292(3) no 1_455
F(2) H(47) 2.855(3) no 1_455
F(3) H(1) 2.544(3) no 1_445
F(3) H(6) 3.187(3) no 1_445
F(3) H(13) 2.852(3) no 1_545
F(1) H(5) 3.546(3) no .
F(1) H(6) 2.725(4) no .
F(1) H(25) 2.953(3) no 1_565
F(1) H(40) 3.532(3) no 1_665
F(2) H(40) 3.202(3) no 1_665
F(2) H(41) 2.561(3) no 1_665
F(2) H(58) 2.863(3) no 1_655
F(3) H(24) 2.868(3) no 1_565
F(3) H(41) 3.493(3) no 1_665
F(3) H(50) 3.298(3) no 1_565
F(3) H(51) 2.890(3) no 1_565
F(4) H(9) 2.859(3) no 1_656
F(4) H(41) 3.478(3) no 1_665
F(4) H(58) 2.883(3) no 1_655
F(4) H(59) 3.286(3) no 1_655
F(5) H(41) 2.556(3) no 1_665
F(5) H(42) 3.188(3) no 1_665
F(5) H(51) 2.849(3) no 1_565
F(6) H(2) 2.721(4) no 1_556
F(6) H(3) 3.551(3) no 1_556
F(6) H(10) 2.979(3) no 1_656
F(6) H(42) 3.521(3) no 1_665
O(1) H(57) 3.522(3) no 1_655
O(1) H(58) 3.498(3) no 1_655
O(3) H(5) 2.7564(18) no .
O(3) H(15) 2.592(2) no .
O(3) H(24) 3.066(3) no 1_565
O(3) H(25) 2.636(3) no 1_565
O(5) H(5) 3.108(3) no .
O(5) H(33) 2.634(3) no 1_655
O(5) H(57) 2.598(3) no 1_655
O(5) H(58) 3.495(3) no 1_655
O(2) H(51) 3.495(3) no 1_565
O(2) H(52) 3.518(3) no 1_565
O(6) H(3) 3.103(3) no 1_556
O(6) H(28) 2.626(3) no 1_566
O(6) H(51) 3.483(3) no 1_565
O(6) H(52) 2.600(3) no 1_565
O(4) H(3) 2.7677(18) no 1_556
O(4) H(9) 3.053(3) no 1_656
O(4) H(10) 2.640(3) no 1_656
O(4) H(18) 2.590(2) no 1_556
O(1) H(13) 3.499(3) no 1_545
O(1) H(14) 3.522(3) no 1_545
O(5) H(13) 3.491(3) no 1_545
O(5) H(14) 2.599(3) no 1_545
O(5) H(39) 3.111(3) no .
O(5) H(66) 2.631(3) no 1_545
O(3) H(39) 2.7638(18) no .
O(3) H(46) 2.635(3) no 1_455
O(3) H(47) 3.056(3) no 1_455
O(3) H(56) 2.592(2) no .
O(2) H(19) 3.524(3) no 1_455
O(2) H(20) 3.501(3) no 1_455
O(4) H(43) 2.7739(18) no 1_554
O(4) H(53) 2.591(2) no 1_554
O(4) H(62) 3.066(3) no 1_544
O(4) H(63) 2.632(3) no 1_544
O(6) H(19) 2.594(3) no 1_455
O(6) H(20) 3.485(3) no 1_455
O(6) H(43) 3.121(3) no 1_554
O(6) H(70) 2.633(3) no 1_454
N(3) H(24) 3.327(3) no 1_565
N(4) H(9) 3.332(3) no 1_656
N(4) H(62) 3.328(3) no 1_544
N(3) H(47) 3.334(3) no 1_455
C(34) H(53) 3.455(4) no 1_554
C(8) H(4) 2.912(4) no .
C(8) H(74) 3.251(4) no 1_554
C(18) H(36) 3.260(4) no .
C(18) H(44) 2.913(4) no .
C(25) H(50) 3.476(4) no .
C(19) H(8) 3.544(3) no 1_556
C(19) H(44) 3.580(3) no .
C(35) H(47) 3.586(4) no 1_455
C(35) H(56) 3.496(4) no .
C(3) H(49) 3.392(3) no .
C(10) H(23) 3.094(4) no .
C(40) H(9) 3.589(4) no 1_656
C(40) H(18) 3.500(4) no 1_556
C(20) H(61) 3.105(4) no 1_554
C(10) H(48) 3.108(4) no .
C(9) H(4) 3.564(3) no .
C(9) H(48) 3.539(3) no .
C(20) H(8) 3.110(4) no 1_556
C(35) H(15) 3.504(4) no .
C(35) H(24) 3.581(4) no 1_565
C(17) H(34) 3.317(4) no .
C(17) H(36) 3.080(4) no .
C(17) H(39) 3.328(4) no .
C(17) H(44) 3.211(4) no .
C(17) H(46) 3.179(4) no 1_455
C(13) H(60) 3.391(3) no 1_554
C(34) H(18) 3.448(4) no 1_556
C(3) H(22) 3.402(3) no .
C(9) H(23) 3.526(3) no .
C(9) H(44) 3.562(3) no .
C(8) H(38) 3.268(4) no 1_556
C(8) H(44) 2.902(4) no .
C(40) H(53) 3.493(4) no 1_554
C(40) H(62) 3.581(4) no 1_544
C(13) H(7) 3.404(3) no 1_556
C(5) H(31) 3.264(4) no 1_655
C(5) H(48) 3.518(4) no .
C(4) H(48) 3.187(4) no .
C(36) H(47) 3.521(4) no 1_455
C(36) H(56) 3.436(4) no .
C(14) H(8) 3.184(4) no 1_556
C(16) H(25) 3.464(4) no 1_565
C(16) H(30) 3.134(4) no 1_565
C(16) H(65) 3.343(4) no .
C(18) H(4) 2.916(4) no .
C(18) H(76) 3.261(4) no .
C(33) H(56) 3.458(4) no .
C(6) H(27) 3.359(4) no 1_556
C(6) H(63) 3.468(4) no 1_545
C(6) H(68) 3.127(4) no 1_545
C(39) H(24) 2.908(4) no 1_565
C(48) H(15) 3.398(5) no .
C(48) H(25) 2.994(5) no 1_565
C(48) H(26) 3.527(4) no 1_565
C(48) H(32) 2.962(4) no 1_655
C(48) H(33) 3.254(5) no 1_655
C(15) H(8) 3.513(4) no 1_556
C(15) H(72) 3.262(4) no 1_455
C(16) H(34) 3.353(4) no .
C(16) H(46) 3.473(4) no 1_455
C(16) H(72) 3.128(4) no 1_455
C(44) H(62) 2.916(4) no 1_544
C(4) H(23) 3.166(4) no .
C(39) H(47) 2.923(4) no 1_455
C(19) H(4) 3.578(3) no .
C(19) H(61) 3.536(3) no 1_554
C(7) H(3) 3.349(4) no .
C(7) H(4) 3.195(4) no .
C(7) H(10) 3.166(4) no 1_655
C(7) H(69) 3.309(4) no 1_554
C(7) H(74) 3.072(4) no 1_554
C(32) H(60) 3.343(4) no 1_554
C(33) H(15) 3.453(3) no .
C(17) H(4) 3.208(4) no .
C(17) H(5) 3.333(4) no .
C(17) H(25) 3.184(4) no 1_565
C(17) H(65) 3.302(4) no .
C(17) H(76) 3.079(4) no .
C(5) H(23) 3.506(4) no .
C(5) H(68) 3.259(4) no 1_545
C(43) H(61) 3.482(4) no 1_544
C(43) H(62) 2.821(4) no 1_544
C(14) H(61) 3.177(4) no 1_554
C(15) H(30) 3.264(4) no 1_565
C(15) H(61) 3.515(4) no 1_554
C(44) H(9) 2.925(4) no 1_656
C(41) H(9) 3.522(4) no 1_656
C(41) H(18) 3.431(4) no 1_556
C(26) H(22) 3.357(4) no .
C(6) H(10) 3.448(4) no 1_655
C(6) H(31) 3.129(4) no 1_655
C(6) H(69) 3.349(4) no 1_554
C(38) H(47) 2.837(4) no 1_455
C(38) H(48) 3.478(4) no 1_455
C(41) H(53) 3.427(4) no 1_554
C(41) H(62) 3.500(4) no 1_544
C(43) H(8) 3.474(4) no 1_656
C(43) H(9) 2.834(4) no 1_656
C(38) H(23) 3.489(4) no 1_565
C(38) H(24) 2.816(4) no 1_565
C(31) H(12) 3.479(4) no 1_556
C(32) H(7) 3.353(4) no 1_556
C(7) H(27) 3.314(4) no 1_556
C(7) H(38) 3.087(4) no 1_556
C(7) H(43) 3.335(4) no .
C(7) H(44) 3.190(4) no .
C(7) H(63) 3.188(4) no 1_545
C(29) H(3) 3.553(4) no 1_455
C(29) H(18) 3.194(4) no 1_455
C(29) H(19) 3.115(4) no 1_455
C(47) H(67) 3.072(4) no 1_545
C(47) H(71) 3.083(4) no 1_455
C(52) H(53) 3.410(5) no .
C(52) H(63) 3.006(5) no 1_545
C(52) H(64) 3.545(4) no 1_545
C(52) H(70) 3.255(5) no 1_455
C(52) H(71) 2.960(4) no 1_455
C(23) H(39) 3.525(4) no 1_655
C(23) H(56) 3.192(4) no 1_655
C(23) H(57) 3.131(4) no 1_655
C(26) H(49) 3.343(4) no .
C(47) H(29) 3.075(5) no 1_565
C(47) H(32) 3.075(5) no 1_655
C(30) H(19) 3.416(5) no 1_455
C(29) H(43) 3.555(4) no 1_565
C(29) H(52) 3.118(4) no 1_565
C(29) H(53) 3.204(4) no 1_565
C(25) H(21) 3.480(4) no .
C(36) H(15) 3.429(4) no .
C(36) H(24) 3.507(4) no 1_565
C(46) H(10) 3.574(5) no 1_656
C(46) H(41) 3.487(5) no 1_665
C(45) H(1) 3.490(5) no 1_445
C(45) H(46) 3.548(5) no 1_455
C(45) H(47) 3.589(5) no 1_455
C(23) H(5) 3.535(4) no 1_545
C(23) H(14) 3.116(4) no 1_545
C(23) H(15) 3.198(4) no 1_545
C(46) H(1) 3.494(5) no 1_445
C(46) H(63) 3.551(5) no 1_544
C(31) H(59) 3.477(4) no 1_554
C(24) H(57) 3.429(5) no 1_655
C(48) H(45) 3.532(5) no 1_455
C(48) H(46) 2.982(5) no 1_455
C(48) H(56) 3.396(5) no .
C(48) H(66) 3.257(5) no 1_545
C(48) H(67) 2.964(5) no 1_545
C(45) H(25) 3.549(5) no 1_565
C(45) H(41) 3.500(5) no 1_665
C(37) H(24) 3.122(4) no 1_565
C(52) H(10) 2.997(5) no 1_655
C(52) H(11) 3.536(5) no 1_655
C(52) H(18) 3.408(5) no .
C(52) H(28) 3.250(5) no 1_565
C(52) H(29) 2.955(5) no 1_565
C(30) H(52) 3.410(5) no 1_565
C(42) H(62) 3.117(4) no 1_544
C(37) H(47) 3.147(4) no 1_455
C(51) H(63) 3.319(5) no 1_545
C(51) H(64) 3.291(5) no 1_545
C(51) H(70) 3.076(5) no 1_455
C(51) H(71) 3.430(5) no 1_455
C(24) H(14) 3.418(5) no 1_545
C(49) H(25) 3.318(5) no 1_565
C(49) H(26) 3.283(5) no 1_565
C(49) H(32) 3.427(5) no 1_655
C(49) H(33) 3.085(5) no 1_655
C(42) H(9) 3.149(4) no 1_656
C(50) H(45) 3.584(6) no 1_455
C(50) H(64) 3.566(6) no 1_545
C(49) H(45) 3.280(5) no 1_455
C(49) H(46) 3.302(5) no 1_455
C(49) H(66) 3.089(5) no 1_545
C(49) H(67) 3.424(5) no 1_545
C(51) H(10) 3.319(5) no 1_655
C(51) H(11) 3.276(5) no 1_655
C(51) H(28) 3.093(5) no 1_565
C(51) H(29) 3.427(5) no 1_565
C(50) H(11) 3.565(6) no 1_655
C(50) H(26) 3.579(6) no 1_565
H(1) F(6) 2.565(3) no 1_665
H(1) F(5) 3.485(3) no 1_665
H(1) F(2) 3.483(3) no 1_665
H(1) F(3) 2.544(3) no 1_665
H(1) C(45) 3.490(5) no 1_665
H(1) C(46) 3.494(5) no 1_665
H(2) F(4) 3.523(3) no 1_665
H(2) F(6) 3.189(3) no 1_665
H(2) F(6) 2.721(4) no 1_554
H(2) H(10) 3.2375(5) no 1_655
H(2) H(11) 3.4091(5) no 1_655
H(2) H(28) 2.8636(4) no 1_565
H(3) S(2) 3.3555(10) no 1_554
H(3) F(6) 3.551(3) no 1_554
H(3) O(6) 3.103(3) no 1_554
H(3) O(4) 2.7677(18) no 1_554
H(3) C(7) 3.349(4) no .
H(3) C(29) 3.553(4) no 1_655
H(3) H(10) 2.6501(3) no 1_655
H(3) H(17) 3.4602(5) no .
H(3) H(18) 2.7940(5) no .
H(3) H(28) 3.1521(5) no 1_565
H(3) H(29) 3.1009(4) no 1_565
H(3) H(61) 3.5901(6) no 1_554
H(4) C(8) 2.912(4) no .
H(4) C(9) 3.564(3) no .
H(4) C(18) 2.916(4) no .
H(4) C(19) 3.578(3) no .
H(4) C(7) 3.195(4) no .
H(4) C(17) 3.208(4) no .
H(4) H(15) 3.3172(5) no .
H(4) H(16) 2.8122(3) no .
H(4) H(17) 2.8174(3) no .
H(4) H(18) 3.3089(5) no .
H(4) H(29) 3.3007(5) no 1_565
H(4) H(32) 3.2845(5) no 1_655
H(5) S(1) 3.3661(10) no .
H(5) F(1) 3.546(3) no .
H(5) O(3) 2.7564(18) no .
H(5) O(5) 3.108(3) no .
H(5) C(17) 3.333(4) no .
H(5) C(23) 3.535(4) no 1_565
H(5) H(15) 2.7739(5) no .
H(5) H(16) 3.4523(5) no .
H(5) H(25) 2.6299(3) no 1_565
H(5) H(32) 3.1217(4) no 1_655
H(5) H(33) 3.1721(5) no 1_655
H(6) F(1) 3.525(3) no 1_665
H(6) F(3) 3.187(3) no 1_665
H(6) F(1) 2.725(4) no .
H(6) H(25) 3.2314(5) no 1_565
H(6) H(26) 3.4217(5) no 1_565
H(6) H(33) 2.8531(4) no 1_655
H(7) C(13) 3.404(3) no 1_554
H(7) C(32) 3.353(4) no 1_554
H(7) H(54) 3.1019(4) no 1_554
H(7) H(60) 2.7907(4) no 1_554
H(8) C(19) 3.544(3) no 1_554
H(8) C(20) 3.110(4) no 1_554
H(8) C(14) 3.184(4) no 1_554
H(8) C(15) 3.513(4) no 1_554
H(8) C(43) 3.474(4) no 1_454
H(8) H(43) 3.5943(6) no 1_554
H(8) H(54) 3.0988(4) no 1_554
H(8) H(59) 3.3886(5) no 1_554
H(8) H(71) 3.0940(4) no 1_454
H(9) F(4) 2.859(3) no 1_454
H(9) O(4) 3.053(3) no 1_454
H(9) N(4) 3.332(3) no 1_454
H(9) C(40) 3.589(4) no 1_454
H(9) C(44) 2.925(4) no 1_454
H(9) C(41) 3.522(4) no 1_454
H(9) C(43) 2.834(4) no 1_454
H(9) C(42) 3.149(4) no 1_454
H(9) H(18) 3.5074(5) no 1_455
H(9) H(19) 3.5584(5) no 1_455
H(9) H(70) 3.5916(6) no 1_454
H(9) H(71) 3.1456(4) no 1_454
H(9) H(72) 3.2669(6) no 1_454
H(10) F(6) 2.979(3) no 1_454
H(10) O(4) 2.640(3) no 1_454
H(10) C(7) 3.166(4) no 1_455
H(10) C(6) 3.448(4) no 1_455
H(10) C(46) 3.574(5) no 1_454
H(10) C(52) 2.997(5) no 1_455
H(10) C(51) 3.319(5) no 1_455
H(10) H(2) 3.2375(5) no 1_455
H(10) H(3) 2.6501(3) no 1_455
H(10) H(18) 2.4978(4) no 1_455
H(10) H(19) 3.0693(5) no 1_455
H(11) C(52) 3.536(5) no 1_455
H(11) C(51) 3.276(5) no 1_455
H(11) C(50) 3.565(6) no 1_455
H(11) H(2) 3.4091(5) no 1_455
H(12) F(5) 3.296(3) no 1_565
H(12) C(31) 3.479(4) no 1_554
H(12) H(61) 3.3876(5) no 1_554
H(13) F(5) 2.890(3) no 1_565
H(13) F(3) 2.852(3) no 1_565
H(13) O(1) 3.499(3) no 1_565
H(13) O(5) 3.491(3) no 1_565
H(13) H(30) 2.9901(4) no 1_565
H(14) S(1) 3.5690(10) no 1_565
H(14) O(1) 3.522(3) no 1_565
H(14) O(5) 2.599(3) no 1_565
H(14) C(23) 3.116(4) no 1_565
H(14) C(24) 3.418(5) no 1_565
H(14) H(24) 3.5560(5) no 1_565
H(14) H(25) 3.0842(5) no 1_565
H(14) H(30) 2.7491(4) no 1_565
H(14) H(65) 3.3777(5) no .
H(15) O(3) 2.592(2) no .
H(15) C(35) 3.504(4) no .
H(15) C(48) 3.398(5) no .
H(15) C(33) 3.453(3) no .
H(15) C(36) 3.429(4) no .
H(15) C(23) 3.198(4) no 1_565
H(15) H(4) 3.3172(5) no .
H(15) H(5) 2.7739(5) no .
H(15) H(24) 3.5158(5) no 1_565
H(15) H(25) 2.5117(4) no 1_565
H(15) H(65) 3.2999(5) no .
H(15) H(76) 2.6632(4) no .
H(16) H(4) 2.8122(3) no .
H(16) H(5) 3.4523(5) no .
H(16) H(48) 3.0911(4) no .
H(16) H(49) 3.1003(4) no .
H(16) H(76) 3.0131(6) no .
H(17) H(3) 3.4602(5) no .
H(17) H(4) 2.8174(3) no .
H(17) H(60) 3.0953(4) no 1_554
H(17) H(61) 3.0885(4) no 1_554
H(17) H(74) 3.0045(6) no 1_554
H(18) O(4) 2.590(2) no 1_554
H(18) C(40) 3.500(4) no 1_554
H(18) C(34) 3.448(4) no 1_554
H(18) C(41) 3.431(4) no 1_554
H(18) C(29) 3.194(4) no 1_655
H(18) C(52) 3.408(5) no .
H(18) H(3) 2.7940(5) no .
H(18) H(4) 3.3089(5) no .
H(18) H(9) 3.5074(5) no 1_655
H(18) H(10) 2.4978(4) no 1_655
H(18) H(69) 3.3064(5) no 1_554
H(18) H(74) 2.6587(4) no 1_554
H(19) S(2) 3.5706(10) no 1_655
H(19) O(2) 3.524(3) no 1_655
H(19) O(6) 2.594(3) no 1_655
H(19) C(29) 3.115(4) no 1_655
H(19) C(30) 3.416(5) no 1_655
H(19) H(9) 3.5584(5) no 1_655
H(19) H(10) 3.0693(5) no 1_655
H(19) H(31) 2.7432(4) no 1_655
H(19) H(69) 3.3849(5) no 1_554
H(20) F(6) 2.854(3) no 1_655
H(20) F(2) 2.897(3) no 1_655
H(20) O(2) 3.501(3) no 1_655
H(20) O(6) 3.485(3) no 1_655
H(20) H(31) 2.9917(4) no 1_655
H(21) F(2) 3.292(3) no 1_655
H(21) C(25) 3.480(4) no .
H(21) H(48) 3.3933(5) no .
H(22) C(3) 3.402(3) no .
H(22) C(26) 3.357(4) no .
H(22) H(49) 2.7944(4) no .
H(22) H(55) 3.0908(4) no .
H(23) C(10) 3.094(4) no .
H(23) C(9) 3.526(3) no .
H(23) C(4) 3.166(4) no .
H(23) C(5) 3.506(4) no .
H(23) C(38) 3.489(4) no 1_545
H(23) H(50) 3.3755(5) no .
H(23) H(55) 3.0799(4) no .
H(23) H(67) 3.1164(4) no 1_545
H(24) F(3) 2.868(3) no 1_545
H(24) O(3) 3.066(3) no 1_545
H(24) N(3) 3.327(3) no 1_545
H(24) C(35) 3.581(4) no 1_545
H(24) C(39) 2.908(4) no 1_545
H(24) C(38) 2.816(4) no 1_545
H(24) C(36) 3.507(4) no 1_545
H(24) C(37) 3.122(4) no 1_545
H(24) H(14) 3.5560(5) no 1_545
H(24) H(15) 3.5158(5) no 1_545
H(24) H(66) 3.5624(6) no 1_545
H(24) H(67) 3.1375(4) no 1_545
H(24) H(68) 3.2452(6) no 1_545
H(25) F(1) 2.953(3) no 1_545
H(25) O(3) 2.636(3) no 1_545
H(25) C(16) 3.464(4) no 1_545
H(25) C(48) 2.994(5) no 1_545
H(25) C(17) 3.184(4) no 1_545
H(25) C(45) 3.549(5) no 1_545
H(25) C(49) 3.318(5) no 1_545
H(25) H(5) 2.6299(3) no 1_545
H(25) H(6) 3.2314(5) no 1_545
H(25) H(14) 3.0842(5) no 1_545
H(25) H(15) 2.5117(4) no 1_545
H(26) C(48) 3.527(4) no 1_545
H(26) C(49) 3.283(5) no 1_545
H(26) C(50) 3.579(6) no 1_545
H(26) H(6) 3.4217(5) no 1_545
H(27) C(6) 3.359(4) no 1_554
H(27) C(7) 3.314(4) no 1_554
H(27) H(52) 3.3974(5) no 1_554
H(27) H(53) 3.3021(5) no 1_554
H(27) H(69) 2.9541(3) no 1_554
H(28) O(6) 2.626(3) no 1_544
H(28) C(52) 3.250(5) no 1_545
H(28) C(51) 3.093(5) no 1_545
H(28) H(2) 2.8636(4) no 1_545
H(28) H(3) 3.1521(5) no 1_545
H(28) H(62) 3.5545(6) no 1_544
H(29) C(47) 3.075(5) no 1_545
H(29) C(52) 2.955(5) no 1_545
H(29) C(51) 3.427(5) no 1_545
H(29) H(3) 3.1009(4) no 1_545
H(29) H(4) 3.3007(5) no 1_545
H(29) H(61) 3.1165(4) no 1_544
H(29) H(62) 3.1473(4) no 1_544
H(30) C(16) 3.134(4) no 1_545
H(30) C(15) 3.264(4) no 1_545
H(30) H(13) 2.9901(4) no 1_545
H(30) H(14) 2.7491(4) no 1_545
H(30) H(62) 3.2513(6) no 1_544
H(31) C(5) 3.264(4) no 1_455
H(31) C(6) 3.129(4) no 1_455
H(31) H(19) 2.7432(4) no 1_455
H(31) H(20) 2.9917(4) no 1_455
H(31) H(47) 3.2575(6) no 1_455
H(32) C(48) 2.962(4) no 1_455
H(32) C(47) 3.075(5) no 1_455
H(32) C(49) 3.427(5) no 1_455
H(32) H(4) 3.2845(5) no 1_455
H(32) H(5) 3.1217(4) no 1_455
H(32) H(47) 3.1546(4) no 1_455
H(32) H(48) 3.1051(4) no 1_455
H(33) O(5) 2.634(3) no 1_455
H(33) C(48) 3.254(5) no 1_455
H(33) C(49) 3.085(5) no 1_455
H(33) H(5) 3.1721(5) no 1_455
H(33) H(6) 2.8531(4) no 1_455
H(33) H(47) 3.5896(6) no 1_455
H(34) C(17) 3.317(4) no .
H(34) C(16) 3.353(4) no .
H(34) H(56) 3.3146(5) no .
H(34) H(57) 3.3812(5) no .
H(34) H(65) 2.9548(3) no .
H(35) H(75) 3.3647(6) no .
H(35) H(76) 3.3777(4) no .
H(36) C(18) 3.260(4) no .
H(36) C(17) 3.080(4) no .
H(36) H(55) 3.0163(6) no .
H(36) H(56) 2.6713(4) no .
H(36) H(75) 3.3639(4) no .
H(37) H(73) 3.3575(6) no 1_554
H(37) H(74) 3.3675(4) no 1_554
H(38) C(8) 3.268(4) no 1_554
H(38) C(7) 3.087(4) no 1_554
H(38) H(53) 2.6663(4) no 1_554
H(38) H(54) 3.0224(6) no 1_554
H(38) H(73) 3.3663(4) no 1_554
H(39) S(1) 3.3609(10) no .
H(39) F(1) 3.548(3) no .
H(39) O(5) 3.111(3) no .
H(39) O(3) 2.7638(18) no .
H(39) C(17) 3.328(4) no .
H(39) C(23) 3.525(4) no 1_455
H(39) H(46) 2.6193(3) no 1_455
H(39) H(55) 3.4461(5) no .
H(39) H(56) 2.7715(5) no .
H(39) H(66) 3.1758(5) no 1_545
H(39) H(67) 3.1232(4) no 1_545
H(40) F(1) 2.719(4) no .
H(40) F(1) 3.532(3) no 1_445
H(40) F(2) 3.202(3) no 1_445
H(40) H(45) 3.4072(5) no 1_455
H(40) H(46) 3.2096(5) no 1_455
H(40) H(66) 2.8637(4) no 1_545
H(41) F(2) 2.561(3) no 1_445
H(41) F(3) 3.493(3) no 1_445
H(41) F(4) 3.478(3) no 1_445
H(41) F(5) 2.556(3) no 1_445
H(41) C(46) 3.487(5) no 1_445
H(41) C(45) 3.500(5) no 1_445
H(42) F(4) 2.721(4) no 1_556
H(42) F(5) 3.188(3) no 1_445
H(42) F(6) 3.521(3) no 1_445
H(42) H(63) 3.2316(5) no 1_545
H(42) H(64) 3.4280(5) no 1_545
H(42) H(70) 2.8449(4) no 1_455
H(43) S(2) 3.3787(11) no 1_556
H(43) F(4) 3.564(3) no 1_556
H(43) O(4) 2.7739(18) no 1_556
H(43) O(6) 3.121(3) no 1_556
H(43) C(7) 3.335(4) no .
H(43) C(29) 3.555(4) no 1_545
H(43) H(8) 3.5943(6) no 1_556
H(43) H(53) 2.7872(5) no .
H(43) H(54) 3.4400(5) no .
H(43) H(63) 2.6494(3) no 1_545
H(43) H(70) 3.1648(5) no 1_455
H(43) H(71) 3.1026(4) no 1_455
H(44) C(18) 2.913(4) no .
H(44) C(19) 3.580(3) no .
H(44) C(17) 3.211(4) no .
H(44) C(9) 3.562(3) no .
H(44) C(8) 2.902(4) no .
H(44) C(7) 3.190(4) no .
H(44) H(53) 3.3075(5) no .
H(44) H(54) 2.8030(3) no .
H(44) H(55) 2.8105(3) no .
H(44) H(56) 3.3232(5) no .
H(44) H(67) 3.2825(5) no 1_545
H(44) H(71) 3.3064(5) no 1_455
H(45) C(48) 3.532(5) no 1_655
H(45) C(50) 3.584(6) no 1_655
H(45) C(49) 3.280(5) no 1_655
H(45) H(40) 3.4072(5) no 1_655
H(46) F(1) 2.958(3) no 1_655
H(46) O(3) 2.635(3) no 1_655
H(46) C(17) 3.179(4) no 1_655
H(46) C(16) 3.473(4) no 1_655
H(46) C(45) 3.548(5) no 1_655
H(46) C(48) 2.982(5) no 1_655
H(46) C(49) 3.302(5) no 1_655
H(46) H(39) 2.6193(3) no 1_655
H(46) H(40) 3.2096(5) no 1_655
H(46) H(56) 2.5048(4) no 1_655
H(46) H(57) 3.0948(5) no 1_655
H(47) F(2) 2.855(3) no 1_655
H(47) O(3) 3.056(3) no 1_655
H(47) N(3) 3.334(3) no 1_655
H(47) C(35) 3.586(4) no 1_655
H(47) C(36) 3.521(4) no 1_655
H(47) C(39) 2.923(4) no 1_655
H(47) C(38) 2.837(4) no 1_655
H(47) C(45) 3.589(5) no 1_655
H(47) C(37) 3.147(4) no 1_655
H(47) H(31) 3.2575(6) no 1_655
H(47) H(32) 3.1546(4) no 1_655
H(47) H(33) 3.5896(6) no 1_655
H(47) H(56) 3.5137(5) no 1_655
H(47) H(57) 3.5699(5) no 1_655
H(48) C(10) 3.108(4) no .
H(48) C(9) 3.539(3) no .
H(48) C(5) 3.518(4) no .
H(48) C(4) 3.187(4) no .
H(48) C(38) 3.478(4) no 1_655
H(48) H(16) 3.0911(4) no .
H(48) H(21) 3.3933(5) no .
H(48) H(32) 3.1051(4) no 1_655
H(49) C(3) 3.392(3) no .
H(49) C(26) 3.343(4) no .
H(49) H(16) 3.1003(4) no .
H(49) H(22) 2.7944(4) no .
H(50) F(3) 3.298(3) no 1_545
H(50) C(25) 3.476(4) no .
H(50) H(23) 3.3755(5) no .
H(51) F(3) 2.890(3) no 1_545
H(51) F(5) 2.849(3) no 1_545
H(51) O(2) 3.495(3) no 1_545
H(51) O(6) 3.483(3) no 1_545
H(51) H(68) 2.9869(4) no 1_545
H(52) S(2) 3.5739(10) no 1_545
H(52) O(2) 3.518(3) no 1_545
H(52) O(6) 2.600(3) no 1_545
H(52) C(29) 3.118(4) no 1_545
H(52) C(30) 3.410(5) no 1_545
H(52) H(27) 3.3974(5) no 1_556
H(52) H(62) 3.5476(5) no 1_545
H(52) H(63) 3.0830(5) no 1_545
H(52) H(68) 2.7352(4) no 1_545
H(53) O(4) 2.591(2) no 1_556
H(53) C(34) 3.455(4) no 1_556
H(53) C(40) 3.493(4) no 1_556
H(53) C(41) 3.427(4) no 1_556
H(53) C(52) 3.410(5) no .
H(53) C(29) 3.204(4) no 1_545
H(53) H(27) 3.3021(5) no 1_556
H(53) H(38) 2.6663(4) no 1_556
H(53) H(43) 2.7872(5) no .
H(53) H(44) 3.3075(5) no .
H(53) H(62) 3.5070(5) no 1_545
H(53) H(63) 2.5165(4) no 1_545
H(54) H(7) 3.1019(4) no 1_556
H(54) H(8) 3.0988(4) no 1_556
H(54) H(38) 3.0224(6) no 1_556
H(54) H(43) 3.4400(5) no .
H(54) H(44) 2.8030(3) no .
H(55) H(22) 3.0908(4) no .
H(55) H(23) 3.0799(4) no .
H(55) H(36) 3.0163(6) no .
H(55) H(39) 3.4461(5) no .
H(55) H(44) 2.8105(3) no .
H(56) O(3) 2.592(2) no .
H(56) C(35) 3.496(4) no .
H(56) C(36) 3.436(4) no .
H(56) C(33) 3.458(4) no .
H(56) C(23) 3.192(4) no 1_455
H(56) C(48) 3.396(5) no .
H(56) H(34) 3.3146(5) no .
H(56) H(36) 2.6713(4) no .
H(56) H(39) 2.7715(5) no .
H(56) H(44) 3.3232(5) no .
H(56) H(46) 2.5048(4) no 1_455
H(56) H(47) 3.5137(5) no 1_455
H(57) S(1) 3.5669(10) no 1_455
H(57) O(1) 3.522(3) no 1_455
H(57) O(5) 2.598(3) no 1_455
H(57) C(23) 3.131(4) no 1_455
H(57) C(24) 3.429(5) no 1_455
H(57) H(34) 3.3812(5) no .
H(57) H(46) 3.0948(5) no 1_455
H(57) H(47) 3.5699(5) no 1_455
H(57) H(72) 2.7418(4) no 1_455
H(58) F(2) 2.863(3) no 1_455
H(58) F(4) 2.883(3) no 1_455
H(58) O(1) 3.498(3) no 1_455
H(58) O(5) 3.495(3) no 1_455
H(58) H(72) 2.9843(4) no 1_455
H(59) F(4) 3.286(3) no 1_455
H(59) C(31) 3.477(4) no 1_556
H(59) H(8) 3.3886(5) no 1_556
H(60) C(13) 3.391(3) no 1_556
H(60) C(32) 3.343(4) no 1_556
H(60) H(7) 2.7907(4) no 1_556
H(60) H(17) 3.0953(4) no 1_556
H(61) C(20) 3.105(4) no 1_556
H(61) C(19) 3.536(3) no 1_556
H(61) C(43) 3.482(4) no 1_566
H(61) C(14) 3.177(4) no 1_556
H(61) C(15) 3.515(4) no 1_556
H(61) H(3) 3.5901(6) no 1_556
H(61) H(12) 3.3876(5) no 1_556
H(61) H(17) 3.0885(4) no 1_556
H(61) H(29) 3.1165(4) no 1_566
H(62) F(5) 2.873(3) no 1_566
H(62) O(4) 3.066(3) no 1_566
H(62) N(4) 3.328(3) no 1_566
H(62) C(40) 3.581(4) no 1_566
H(62) C(44) 2.916(4) no 1_566
H(62) C(43) 2.821(4) no 1_566
H(62) C(41) 3.500(4) no 1_566
H(62) C(42) 3.117(4) no 1_566
H(62) H(28) 3.5545(6) no 1_566
H(62) H(29) 3.1473(4) no 1_566
H(62) H(30) 3.2513(6) no 1_566
H(62) H(52) 3.5476(5) no 1_565
H(62) H(53) 3.5070(5) no 1_565
H(63) F(4) 2.949(3) no 1_566
H(63) O(4) 2.632(3) no 1_566
H(63) C(6) 3.468(4) no 1_565
H(63) C(7) 3.188(4) no 1_565
H(63) C(52) 3.006(5) no 1_565
H(63) C(46) 3.551(5) no 1_566
H(63) C(51) 3.319(5) no 1_565
H(63) H(42) 3.2316(5) no 1_565
H(63) H(43) 2.6494(3) no 1_565
H(63) H(52) 3.0830(5) no 1_565
H(63) H(53) 2.5165(4) no 1_565
H(64) C(52) 3.545(4) no 1_565
H(64) C(51) 3.291(5) no 1_565
H(64) C(50) 3.566(6) no 1_565
H(64) H(42) 3.4280(5) no 1_565
H(65) C(16) 3.343(4) no .
H(65) C(17) 3.302(4) no .
H(65) H(14) 3.3777(5) no .
H(65) H(15) 3.2999(5) no .
H(65) H(34) 2.9548(3) no .
H(66) O(5) 2.631(3) no 1_565
H(66) C(48) 3.257(5) no 1_565
H(66) C(49) 3.089(5) no 1_565
H(66) H(24) 3.5624(6) no 1_565
H(66) H(39) 3.1758(5) no 1_565
H(66) H(40) 2.8637(4) no 1_565
H(67) C(47) 3.072(4) no 1_565
H(67) C(48) 2.964(5) no 1_565
H(67) C(49) 3.424(5) no 1_565
H(67) H(23) 3.1164(4) no 1_565
H(67) H(24) 3.1375(4) no 1_565
H(67) H(39) 3.1232(4) no 1_565
H(67) H(44) 3.2825(5) no 1_565
H(68) C(6) 3.127(4) no 1_565
H(68) C(5) 3.259(4) no 1_565
H(68) H(24) 3.2452(6) no 1_565
H(68) H(51) 2.9869(4) no 1_565
H(68) H(52) 2.7352(4) no 1_565
H(69) C(7) 3.309(4) no 1_556
H(69) C(6) 3.349(4) no 1_556
H(69) H(18) 3.3064(5) no 1_556
H(69) H(19) 3.3849(5) no 1_556
H(69) H(27) 2.9541(3) no 1_556
H(70) O(6) 2.633(3) no 1_656
H(70) C(52) 3.255(5) no 1_655
H(70) C(51) 3.076(5) no 1_655
H(70) H(9) 3.5916(6) no 1_656
H(70) H(42) 2.8449(4) no 1_655
H(70) H(43) 3.1648(5) no 1_655
H(71) C(47) 3.083(4) no 1_655
H(71) C(52) 2.960(4) no 1_655
H(71) C(51) 3.430(5) no 1_655
H(71) H(8) 3.0940(4) no 1_656
H(71) H(9) 3.1456(4) no 1_656
H(71) H(43) 3.1026(4) no 1_655
H(71) H(44) 3.3064(5) no 1_655
H(72) C(15) 3.262(4) no 1_655
H(72) C(16) 3.128(4) no 1_655
H(72) H(9) 3.2669(6) no 1_656
H(72) H(57) 2.7418(4) no 1_655
H(72) H(58) 2.9843(4) no 1_655
H(73) H(37) 3.3575(6) no 1_556
H(73) H(38) 3.3663(4) no 1_556
H(74) C(8) 3.251(4) no 1_556
H(74) C(7) 3.072(4) no 1_556
H(74) H(17) 3.0045(6) no 1_556
H(74) H(18) 2.6587(4) no 1_556
H(74) H(37) 3.3675(4) no 1_556
H(75) H(35) 3.3647(6) no .
H(75) H(36) 3.3639(4) no .
H(76) C(18) 3.261(4) no .
H(76) C(17) 3.079(4) no .
H(76) H(15) 2.6632(4) no .
H(76) H(16) 3.0131(6) no .
H(76) H(35) 3.3777(4) no .

loop_
_geom_torsion_atom_site_label_1
_geom_torsion_atom_site_label_2
_geom_torsion_atom_site_label_3
_geom_torsion_atom_site_label_4
_geom_torsion
_geom_torsion_publ_flag
O(1) Fe(1) O(2) S(2) -105.3(3) no
O(2) Fe(1) O(1) S(1) -106.3(2) no
O(1) Fe(1) N(1) C(2) 123.86(15) no
O(1) Fe(1) N(1) C(33) -99.02(17) no
N(1) Fe(1) O(1) S(1) 60.4(2) no
O(1) Fe(1) N(4) C(40) 177.71(19) no
O(1) Fe(1) N(4) C(44) -5.2(2) no
N(4) Fe(1) O(1) S(1) 151.7(3) no
O(1) Fe(1) N(3) C(35) 85.85(19) no
O(1) Fe(1) N(3) C(39) -96.0(3) no
N(3) Fe(1) O(1) S(1) -16.7(3) no
O(2) Fe(1) N(4) C(40) 85.8(2) no
O(2) Fe(1) N(4) C(44) -97.2(2) no
N(4) Fe(1) O(2) S(2) -15.2(3) no
O(2) Fe(1) N(2) C(34) -99.42(17) no
O(2) Fe(1) N(2) C(12) 124.06(15) no
N(2) Fe(1) O(2) S(2) 61.4(3) no
O(2) Fe(1) N(3) C(35) 177.70(19) no
O(2) Fe(1) N(3) C(39) -4.1(2) no
N(3) Fe(1) O(2) S(2) 151.9(3) no
N(1) Fe(1) N(4) C(40) -92.8(2) no
N(1) Fe(1) N(4) C(44) 84.2(2) no
N(4) Fe(1) N(1) C(2) 34.20(16) no
N(4) Fe(1) N(1) C(33) 171.32(17) no
N(1) Fe(1) N(2) C(34) 93.81(16) no
N(1) Fe(1) N(2) C(12) -42.71(15) no
N(2) Fe(1) N(1) C(2) -43.16(15) no
N(2) Fe(1) N(1) C(33) 93.96(17) no
N(1) Fe(1) N(3) C(35) -0.68(18) no
N(1) Fe(1) N(3) C(39) 177.5(3) no
N(3) Fe(1) N(1) C(2) -132.83(17) no
N(3) Fe(1) N(1) C(33) 4.29(16) no
N(4) Fe(1) N(2) C(34) 3.27(16) no
N(4) Fe(1) N(2) C(12) -133.26(17) no
N(2) Fe(1) N(4) C(40) 0.49(18) no
N(2) Fe(1) N(4) C(44) 177.6(3) no
N(2) Fe(1) N(3) C(35) -94.2(2) no
N(2) Fe(1) N(3) C(39) 84.0(3) no
N(3) Fe(1) N(2) C(34) 171.38(17) no
N(3) Fe(1) N(2) C(12) 34.85(16) no
O(1) Fe(1) O(2) S(2) -106.0(2) no
O(2) Fe(1) O(1) S(1) -104.7(3) no
O(1) Fe(1) N(3) C(35) 85.3(2) no
O(1) Fe(1) N(3) C(39) -97.1(2) no
N(3) Fe(1) O(1) S(1) -14.7(3) no
O(1) Fe(1) N(4) C(40) 178.37(19) no
O(1) Fe(1) N(4) C(44) -3.7(2) no
N(4) Fe(1) O(1) S(1) 151.9(3) no
O(1) Fe(1) N(1) C(2) 124.13(15) no
O(1) Fe(1) N(1) C(33) -98.47(17) no
N(1) Fe(1) O(1) S(1) 61.3(3) no
O(2) Fe(1) N(2) C(12) 123.35(15) no
O(2) Fe(1) N(2) C(34) -99.15(17) no
N(2) Fe(1) O(2) S(2) 61.6(3) no
O(2) Fe(1) N(3) C(35) 177.9(2) no
O(2) Fe(1) N(3) C(39) -4.5(2) no
N(3) Fe(1) O(2) S(2) 152.0(3) no
O(2) Fe(1) N(4) C(40) 85.6(2) no
O(2) Fe(1) N(4) C(44) -96.4(2) no
N(4) Fe(1) O(2) S(2) -15.4(3) no
N(2) Fe(1) N(3) C(35) -92.8(2) no
N(2) Fe(1) N(3) C(39) 84.8(2) no
N(3) Fe(1) N(2) C(12) 33.91(16) no
N(3) Fe(1) N(2) C(34) 171.41(17) no
N(2) Fe(1) N(4) C(40) -0.59(18) no
N(2) Fe(1) N(4) C(44) 177.3(3) no
N(4) Fe(1) N(2) C(12) -132.71(17) no
N(4) Fe(1) N(2) C(34) 4.80(16) no
N(2) Fe(1) N(1) C(2) -43.35(15) no
N(2) Fe(1) N(1) C(33) 94.06(17) no
N(1) Fe(1) N(2) C(12) -42.79(15) no
N(1) Fe(1) N(2) C(34) 94.71(16) no
N(3) Fe(1) N(1) C(2) -133.11(17) no
N(3) Fe(1) N(1) C(33) 4.29(16) no
N(1) Fe(1) N(3) C(35) -0.03(18) no
N(1) Fe(1) N(3) C(39) 177.6(3) no
N(4) Fe(1) N(1) C(2) 34.16(16) no
N(4) Fe(1) N(1) C(33) 171.56(17) no
N(1) Fe(1) N(4) C(40) -93.4(2) no
N(1) Fe(1) N(4) C(44) 84.6(2) no
O(3) S(1) O(1) Fe(1) -9.8(3) no
O(5) S(1) O(1) Fe(1) -146.2(2) no
O(1) S(1) C(45) F(1) -179.7(3) no
O(1) S(1) C(45) F(2) 60.9(3) no
O(1) S(1) C(45) F(3) -59.4(3) no
C(45) S(1) O(1) Fe(1) 102.9(3) no
O(3) S(1) C(45) F(1) -61.1(3) no
O(3) S(1) C(45) F(2) 179.4(3) no
O(3) S(1) C(45) F(3) 59.2(3) no
O(5) S(1) C(45) F(1) 62.0(4) no
O(5) S(1) C(45) F(2) -57.4(4) no
O(5) S(1) C(45) F(3) -177.7(3) no
O(5) S(1) O(1) Fe(1) -145.3(2) no
O(3) S(1) O(1) Fe(1) -8.3(3) no
O(1) S(1) C(45) F(1) 180.0(3) no
O(1) S(1) C(45) F(2) -59.6(3) no
O(1) S(1) C(45) F(3) 60.9(3) no
C(45) S(1) O(1) Fe(1) 104.3(3) no
O(5) S(1) C(45) F(1) 62.1(4) no
O(5) S(1) C(45) F(2) -177.6(3) no
O(5) S(1) C(45) F(3) -57.0(4) no
O(3) S(1) C(45) F(1) -61.9(3) no
O(3) S(1) C(45) F(2) 58.4(3) no
O(3) S(1) C(45) F(3) 179.0(3) no
O(4) S(2) O(2) Fe(1) -9.5(3) no
O(6) S(2) O(2) Fe(1) -146.2(2) no
O(2) S(2) C(46) F(4) -179.4(3) no
O(2) S(2) C(46) F(6) 60.8(4) no
O(2) S(2) C(46) F(5) -60.2(3) no
C(46) S(2) O(2) Fe(1) 103.5(3) no
O(4) S(2) C(46) F(4) -60.8(3) no
O(4) S(2) C(46) F(6) 179.4(3) no
O(4) S(2) C(46) F(5) 58.4(3) no
O(6) S(2) C(46) F(4) 62.8(4) no
O(6) S(2) C(46) F(6) -57.0(4) no
O(6) S(2) C(46) F(5) -178.0(3) no
O(6) S(2) O(2) Fe(1) -146.3(2) no
O(4) S(2) O(2) Fe(1) -9.2(3) no
O(2) S(2) C(46) F(4) -60.0(3) no
O(2) S(2) C(46) F(5) 60.3(4) no
O(2) S(2) C(46) F(6) -179.7(3) no
C(46) S(2) O(2) Fe(1) 103.8(3) no
O(6) S(2) C(46) F(4) -177.3(3) no
O(6) S(2) C(46) F(5) -57.0(4) no
O(6) S(2) C(46) F(6) 63.0(4) no
O(4) S(2) C(46) F(4) 58.4(3) no
O(4) S(2) C(46) F(5) 178.7(3) no
O(4) S(2) C(46) F(6) -61.3(3) no
Fe(1) N(1) C(2) C(1) 68.0(3) no
Fe(1) N(1) C(2) C(3) -105.7(3) no
Fe(1) N(1) C(33) C(35) -7.1(4) no
C(2) N(1) C(33) C(35) 128.3(3) no
C(33) N(1) C(2) C(1) -66.7(4) no
C(33) N(1) C(2) C(3) 119.6(3) no
Fe(1) N(2) C(12) C(11) 67.8(3) no
Fe(1) N(2) C(12) C(13) -105.8(3) no
Fe(1) N(2) C(34) C(40) -8.0(4) no
C(12) N(2) C(34) C(40) 128.1(3) no
C(34) N(2) C(12) C(11) -67.2(4) no
C(34) N(2) C(12) C(13) 119.2(3) no
Fe(1) N(3) C(35) C(33) -4.4(4) no
Fe(1) N(3) C(35) C(36) 177.7(2) no
Fe(1) N(3) C(39) C(38) -177.1(2) no
C(35) N(3) C(39) C(38) 0.5(5) no
C(39) N(3) C(35) C(33) 177.9(3) no
C(39) N(3) C(35) C(36) -0.1(5) no
Fe(1) N(4) C(40) C(34) -3.9(4) no
Fe(1) N(4) C(40) C(41) 178.2(2) no
Fe(1) N(4) C(44) C(43) -177.9(2) no
C(40) N(4) C(44) C(43) 0.1(5) no
C(44) N(4) C(40) C(34) 178.1(3) no
C(44) N(4) C(40) C(41) 0.1(5) no
Fe(1) N(4) C(40) C(34) -4.3(4) no
Fe(1) N(4) C(40) C(41) 177.0(2) no
Fe(1) N(4) C(44) C(43) -176.5(2) no
C(40) N(4) C(44) C(43) 0.6(5) no
C(44) N(4) C(40) C(34) 178.5(3) no
C(44) N(4) C(40) C(41) -0.3(5) no
Fe(1) N(2) C(34) C(40) -6.2(4) no
Fe(1) N(2) C(12) C(13) -106.7(3) no
Fe(1) N(2) C(12) C(11) 67.5(3) no
C(34) N(2) C(12) C(13) 119.6(3) no
C(34) N(2) C(12) C(11) -66.2(4) no
C(12) N(2) C(34) C(40) 128.1(3) no
Fe(1) N(1) C(2) C(3) -105.8(3) no
Fe(1) N(1) C(2) C(1) 67.7(3) no
Fe(1) N(1) C(33) C(35) -7.6(3) no
C(2) N(1) C(33) C(35) 127.9(3) no
C(33) N(1) C(2) C(3) 119.3(3) no
C(33) N(1) C(2) C(1) -67.2(4) no
Fe(1) N(3) C(35) C(36) 177.59(19) no
Fe(1) N(3) C(35) C(33) -3.2(4) no
Fe(1) N(3) C(39) C(38) -177.4(2) no
C(35) N(3) C(39) C(38) 0.8(5) no
C(39) N(3) C(35) C(36) -0.7(5) no
C(39) N(3) C(35) C(33) 178.5(3) no
N(2) C(34) C(40) N(4) 7.1(5) no
N(2) C(34) C(40) C(41) -174.1(3) no
N(2) C(12) C(13) C(27) -9.0(4) no
N(2) C(12) C(13) C(14) 169.7(3) no
N(2) C(12) C(11) C(1) 9.6(5) no
N(2) C(12) C(11) C(19) -170.7(3) no
C(13) C(12) C(11) C(1) -176.5(3) no
C(13) C(12) C(11) C(19) 3.3(5) no
C(11) C(12) C(13) C(27) 176.9(3) no
C(11) C(12) C(13) C(14) -4.4(5) no
C(9) C(1) C(2) N(1) -170.8(3) no
C(9) C(1) C(2) C(3) 2.8(5) no
C(2) C(1) C(9) C(8) 176.3(3) no
C(2) C(1) C(9) C(10) 1.1(5) no
C(9) C(1) C(11) C(12) 100.0(4) no
C(9) C(1) C(11) C(19) -79.8(4) no
C(11) C(1) C(9) C(8) -4.4(5) no
C(11) C(1) C(9) C(10) -179.6(3) no
C(2) C(1) C(11) C(12) -80.8(4) no
C(2) C(1) C(11) C(19) 99.5(4) no
C(11) C(1) C(2) N(1) 10.0(5) no
C(11) C(1) C(2) C(3) -176.5(3) no
C(9) C(8) C(7) C(6) 0.0(6) no
C(7) C(8) C(9) C(1) -175.3(3) no
C(7) C(8) C(9) C(10) -0.1(5) no
C(19) C(18) C(17) C(16) -0.8(5) no
C(17) C(18) C(19) C(11) -175.3(3) no
C(17) C(18) C(19) C(20) 1.1(5) no
C(26) C(25) C(24) C(23) 0.4(6) no
C(24) C(25) C(26) C(21) 1.2(6) no
N(1) C(2) C(3) C(21) -9.4(4) no
N(1) C(2) C(3) C(4) 169.0(3) no
N(1) C(2) C(1) C(11) 10.3(5) no
N(1) C(2) C(1) C(9) -170.3(3) no
C(3) C(2) C(1) C(11) -176.4(3) no
C(3) C(2) C(1) C(9) 3.0(5) no
C(1) C(2) C(3) C(21) 177.2(3) no
C(1) C(2) C(3) C(4) -4.4(5) no
C(18) C(19) C(11) C(12) 177.0(3) no
C(18) C(19) C(11) C(1) -3.6(5) no
C(18) C(19) C(20) C(14) -179.9(3) no
C(18) C(19) C(20) C(15) 0.1(5) no
C(11) C(19) C(20) C(14) -3.5(5) no
C(11) C(19) C(20) C(15) 176.5(3) no
C(20) C(19) C(11) C(12) 0.7(5) no
C(20) C(19) C(11) C(1) -179.8(3) no
N(2) C(12) C(11) C(19) -170.3(3) no
N(2) C(12) C(11) C(1) 10.3(5) no
N(2) C(12) C(13) C(27) -9.5(5) no
N(2) C(12) C(13) C(14) 169.4(3) no
C(11) C(12) C(13) C(27) 176.9(3) no
C(11) C(12) C(13) C(14) -4.1(5) no
C(13) C(12) C(11) C(19) 3.1(5) no
C(13) C(12) C(11) C(1) -176.3(3) no
C(19) C(11) C(1) C(2) 99.6(4) no
C(19) C(11) C(1) C(9) -79.9(4) no
C(12) C(11) C(1) C(2) -81.0(4) no
C(12) C(11) C(1) C(9) 99.5(4) no
N(3) C(35) C(36) C(37) 1.3(5) no
N(3) C(35) C(33) N(1) 6.9(5) no
C(36) C(35) C(33) N(1) -173.8(3) no
C(33) C(35) C(36) C(37) -177.9(3) no
C(21) C(3) C(4) C(10) -179.3(3) no
C(4) C(3) C(21) C(22) -44.4(5) no
C(4) C(3) C(21) C(26) 133.5(4) no
C(21) C(3) C(2) N(1) -9.6(5) no
C(21) C(3) C(2) C(1) 176.8(3) no
C(2) C(3) C(21) C(22) 134.6(3) no
C(2) C(3) C(21) C(26) -47.4(5) no
C(4) C(3) C(2) N(1) 169.5(3) no
C(4) C(3) C(2) C(1) -4.2(5) no
C(2) C(3) C(4) C(10) 1.6(5) no
C(9) C(10) C(4) C(3) 2.1(5) no
C(4) C(10) C(9) C(8) -179.6(3) no
C(4) C(10) C(9) C(1) -3.5(5) no
C(9) C(10) C(5) C(6) -1.3(5) no
C(5) C(10) C(9) C(8) 0.4(5) no
C(5) C(10) C(9) C(1) 176.5(3) no
C(4) C(10) C(5) C(6) 178.7(3) no
C(5) C(10) C(4) C(3) -177.9(3) no
C(27) C(28) C(29) C(30) 1.3(6) no
C(29) C(28) C(27) C(13) 178.8(3) no
C(29) C(28) C(27) C(32) 1.1(6) no
N(4) C(40) C(34) N(2) 8.1(5) no
N(4) C(40) C(41) C(42) 0.4(6) no
C(34) C(40) C(41) C(42) -177.5(3) no
C(41) C(40) C(34) N(2) -174.0(3) no
C(19) C(20) C(14) C(13) 2.4(5) no
C(14) C(20) C(19) C(18) -179.7(3) no
C(14) C(20) C(19) C(11) -3.5(5) no
C(19) C(20) C(15) C(16) -1.1(5) no
C(15) C(20) C(19) C(18) 0.2(5) no
C(15) C(20) C(19) C(11) 176.4(3) no
C(14) C(20) C(15) C(16) 178.8(3) no
C(15) C(20) C(14) C(13) -177.5(3) no
C(28) C(27) C(13) C(12) 134.7(4) no
C(28) C(27) C(13) C(14) -44.3(5) no
C(28) C(27) C(32) C(31) -2.4(6) no
C(13) C(27) C(32) C(31) -180(108000) no
C(32) C(27) C(13) C(12) -47.7(5) no
C(32) C(27) C(13) C(14) 133.4(4) no
C(9) C(10) C(5) C(6) -1.3(5) no
C(5) C(10) C(9) C(1) 176.1(3) no
C(5) C(10) C(9) C(8) 0.7(5) no
C(9) C(10) C(4) C(3) 2.3(5) no
C(4) C(10) C(9) C(1) -3.6(5) no
C(4) C(10) C(9) C(8) -179.0(3) no
C(5) C(10) C(4) C(3) -177.5(3) no
C(4) C(10) C(5) C(6) 178.4(3) no
C(19) C(20) C(14) C(13) 2.4(5) no
C(19) C(20) C(15) C(16) -1.6(5) no
C(14) C(20) C(15) C(16) 178.5(3) no
C(15) C(20) C(14) C(13) -177.6(3) no
N(3) C(35) C(33) N(1) 8.1(5) no
N(3) C(35) C(36) C(37) 0.6(6) no
C(33) C(35) C(36) C(37) -177.3(3) no
C(36) C(35) C(33) N(1) -173.9(3) no
C(18) C(17) C(16) C(15) -0.7(6) no
C(12) C(13) C(27) C(28) 134.4(3) no
C(12) C(13) C(27) C(32) -47.3(5) no
C(12) C(13) C(14) C(20) 1.5(5) no
C(27) C(13) C(14) C(20) -179.8(3) no
C(14) C(13) C(27) C(28) -44.3(5) no
C(14) C(13) C(27) C(32) 134.0(4) no
C(2) C(3) C(21) C(22) 134.9(3) no
C(2) C(3) C(21) C(26) -48.0(5) no
C(2) C(3) C(4) C(10) 1.8(5) no
C(21) C(3) C(4) C(10) -179.8(3) no
C(4) C(3) C(21) C(22) -43.6(5) no
C(4) C(3) C(21) C(26) 133.5(4) no
C(10) C(9) C(8) C(7) 0.7(5) no
C(10) C(9) C(1) C(2) 1.0(5) no
C(10) C(9) C(1) C(11) -179.6(3) no
C(8) C(9) C(1) C(2) 176.9(3) no
C(8) C(9) C(1) C(11) -3.7(5) no
C(1) C(9) C(8) C(7) -175.3(3) no
C(3) C(21) C(22) C(23) 179.0(3) no
C(3) C(21) C(26) C(25) -179.8(3) no
C(22) C(21) C(26) C(25) -1.8(6) no
C(26) C(21) C(22) C(23) 0.9(6) no
C(21) C(22) C(23) C(24) 0.4(6) no
C(23) C(22) C(21) C(3) 178.6(3) no
C(23) C(22) C(21) C(26) 1.3(6) no
C(9) C(8) C(7) C(6) -1.0(6) no
N(4) C(40) C(41) C(42) 1.2(6) no
C(34) C(40) C(41) C(42) -177.6(3) no
C(12) C(13) C(14) C(20) 1.3(5) no
C(27) C(13) C(14) C(20) -179.7(3) no
C(10) C(5) C(6) C(7) 1.3(6) no
C(35) C(36) C(37) C(38) -1.9(5) no
C(27) C(28) C(29) C(30) 0.0(6) no
C(29) C(28) C(27) C(13) 179.3(3) no
C(29) C(28) C(27) C(32) 1.0(6) no
C(17) C(16) C(15) C(20) 1.1(6) no
C(15) C(16) C(17) C(18) -0.2(6) no
C(19) C(18) C(17) C(16) -0.7(6) no
C(17) C(18) C(19) C(20) 0.7(5) no
C(17) C(18) C(19) C(11) -175.4(3) no
C(21) C(22) C(23) C(24) 0.7(6) no
C(3) C(21) C(26) C(25) -179.9(3) no
C(22) C(21) C(26) C(25) -2.8(6) no
C(13) C(27) C(32) C(31) 180.0(3) no
C(28) C(27) C(32) C(31) -1.7(6) no
C(5) C(6) C(7) C(8) 0.1(6) no
C(7) C(6) C(5) C(10) 1.0(6) no
N(3) C(39) C(38) C(37) -1.5(6) no
C(47) C(48) C(49) C(50) 0.7(7) no
C(49) C(48) C(47) C(52) -1.0(7) no
C(20) C(15) C(16) C(17) 1.8(6) no
N(4) C(44) C(43) C(42) -1.8(6) no
N(3) C(39) C(38) C(37) -1.4(6) no
C(20) C(19) C(11) C(12) 0.8(5) no
C(20) C(19) C(11) C(1) -179.5(3) no
C(18) C(19) C(11) C(12) 176.8(3) no
C(18) C(19) C(11) C(1) -3.5(5) no
C(8) C(7) C(6) C(5) -0.6(6) no
C(27) C(32) C(31) C(30) 1.4(6) no
C(44) C(43) C(42) C(41) 2.6(6) no
N(4) C(44) C(43) C(42) -0.9(6) no
C(40) C(41) C(42) C(43) -1.2(5) no
C(21) C(26) C(25) C(24) 2.5(6) no
C(39) C(38) C(37) C(36) 2.0(6) no
C(40) C(41) C(42) C(43) -2.3(6) no
C(44) C(43) C(42) C(41) 1.4(6) no
C(39) C(38) C(37) C(36) 1.9(6) no
C(32) C(31) C(30) C(29) 1.1(6) no
C(30) C(31) C(32) C(27) 1.3(6) no
C(28) C(29) C(30) C(31) -0.4(6) no
C(52) C(47) C(48) C(49) -1.1(6) no
C(48) C(47) C(52) C(51) 0.3(6) no
C(47) C(52) C(51) C(50) 1.0(6) no
C(22) C(23) C(24) C(25) -0.8(6) no
C(48) C(47) C(52) C(51) 0.7(7) no
C(29) C(30) C(31) C(32) -0.4(6) no
C(28) C(29) C(30) C(31) -2.4(6) no
C(26) C(25) C(24) C(23) -0.6(6) no
C(35) C(36) C(37) C(38) -1.5(5) no
C(22) C(23) C(24) C(25) -1.3(6) no
C(47) C(48) C(49) C(50) 0.5(7) no
C(47) C(52) C(51) C(50) 0.1(7) no
C(52) C(51) C(50) C(49) -1.6(8) no
C(48) C(49) C(50) C(51) 0.1(8) no
C(51) C(50) C(49) C(48) 0.8(8) no
C(52) C(51) C(50) C(49) -0.4(8) no
O(1) Fe(1) N(1) H(78) 12.01(19) no
O(2) Fe(1) N(2) H(77) 12.05(19) no
N(4) Fe(1) N(1) H(78) -77.6(2) no
N(1) Fe(1) N(2) H(77) -154.72(19) no
N(2) Fe(1) N(1) H(78) -155.00(19) no
N(3) Fe(1) N(1) H(78) 115.3(2) no
N(4) Fe(1) N(2) H(77) 114.7(2) no
N(3) Fe(1) N(2) H(77) -77.2(2) no
O(1) Fe(1) N(1) H(80) 12.48(19) no
O(2) Fe(1) N(2) H(79) 11.48(19) no
N(3) Fe(1) N(2) H(79) -78.0(2) no
N(4) Fe(1) N(2) H(79) 115.4(2) no
N(2) Fe(1) N(1) H(80) -154.99(19) no
N(1) Fe(1) N(2) H(79) -154.66(19) no
N(3) Fe(1) N(1) H(80) 115.2(2) no
N(4) Fe(1) N(1) H(80) -77.5(2) no
Fe(1) N(1) C(33) H(35) -127.8(3) no
Fe(1) N(1) C(33) H(36) 113.5(3) no
C(2) N(1) C(33) H(35) 7.5(4) no
C(2) N(1) C(33) H(36) -111.1(4) no
H(78) N(1) C(2) C(1) 180.0(3) no
H(78) N(1) C(2) C(3) 6.2(4) no
H(78) N(1) C(33) C(35) -118.3(3) no
H(78) N(1) C(33) H(35) 121.0(3) no
H(78) N(1) C(33) H(36) 2.3(4) no
Fe(1) N(2) C(34) H(73) -128.5(3) no
Fe(1) N(2) C(34) H(74) 112.6(3) no
C(12) N(2) C(34) H(73) 7.5(4) no
C(12) N(2) C(34) H(74) -111.3(4) no
H(79) N(2) C(12) C(11) 179.7(3) no
H(79) N(2) C(12) C(13) 6.1(4) no
H(79) N(2) C(34) C(40) -118.8(3) no
H(79) N(2) C(34) H(73) 120.7(3) no
H(79) N(2) C(34) H(74) 1.8(4) no
Fe(1) N(3) C(39) H(68) 3.0(5) no
C(35) N(3) C(39) H(68) -179.4(4) no
Fe(1) N(4) C(44) H(72) 2.0(5) no
C(40) N(4) C(44) H(72) 179.9(4) no
Fe(1) N(4) C(44) H(30) 3.8(5) no
C(40) N(4) C(44) H(30) -179.1(4) no
Fe(1) N(2) C(34) H(37) -127.4(3) no
Fe(1) N(2) C(34) H(38) 113.9(3) no
C(12) N(2) C(34) H(37) 6.9(5) no
C(12) N(2) C(34) H(38) -111.7(4) no
H(77) N(2) C(34) C(40) -117.8(3) no
H(77) N(2) C(34) H(37) 121.0(3) no
H(77) N(2) C(34) H(38) 2.4(4) no
H(77) N(2) C(12) C(13) 5.5(4) no
H(77) N(2) C(12) C(11) 179.6(3) no
Fe(1) N(1) C(33) H(75) -128.2(3) no
Fe(1) N(1) C(33) H(76) 113.1(3) no
C(2) N(1) C(33) H(75) 7.4(4) no
C(2) N(1) C(33) H(76) -111.3(4) no
H(80) N(1) C(2) C(3) 6.0(4) no
H(80) N(1) C(2) C(1) 179.4(3) no
H(80) N(1) C(33) C(35) -118.7(3) no
H(80) N(1) C(33) H(75) 120.8(3) no
H(80) N(1) C(33) H(76) 2.1(4) no
Fe(1) N(3) C(39) H(31) 2.6(5) no
C(35) N(3) C(39) H(31) -179.2(4) no
H(37) C(34) C(40) N(4) 128.3(4) no
H(37) C(34) C(40) C(41) -53.0(4) no
H(38) C(34) C(40) N(4) -113.0(4) no
H(38) C(34) C(40) C(41) 65.7(5) no
C(9) C(8) C(7) H(18) 179.5(4) no
H(17) C(8) C(9) C(1) 5.2(5) no
H(17) C(8) C(9) C(10) -179.6(3) no
H(17) C(8) C(7) C(6) 179.5(3) no
H(17) C(8) C(7) H(18) -1.0(6) no
C(19) C(18) C(17) H(56) 179.0(4) no
H(55) C(18) C(19) C(11) 4.3(5) no
H(55) C(18) C(19) C(20) -179.3(3) no
H(55) C(18) C(17) C(16) 179.6(3) no
H(55) C(18) C(17) H(56) -0.7(6) no
C(26) C(25) C(24) H(24) -179.3(4) no
C(24) C(25) C(26) H(22) -178.6(4) no
H(23) C(25) C(26) C(21) -178.5(4) no
H(23) C(25) C(26) H(22) 1.7(7) no
H(23) C(25) C(24) C(23) -179.9(4) no
H(23) C(25) C(24) H(24) 0.4(7) no
N(3) C(35) C(36) H(34) -178.6(4) no
N(3) C(35) C(33) H(35) 127.6(4) no
N(3) C(35) C(33) H(36) -113.8(4) no
C(36) C(35) C(33) H(35) -53.1(5) no
C(36) C(35) C(33) H(36) 65.5(5) no
C(33) C(35) C(36) H(34) 2.1(6) no
C(21) C(3) C(4) H(21) -0.0(6) no
C(2) C(3) C(4) H(21) -179.1(3) no
C(9) C(10) C(4) H(50) -177.2(4) no
C(9) C(10) C(5) H(51) 179.5(4) no
C(4) C(10) C(5) H(51) -0.5(6) no
C(5) C(10) C(4) H(50) 2.8(6) no
C(27) C(28) C(29) H(63) -178.7(4) no
H(64) C(28) C(27) C(13) -1.3(6) no
H(64) C(28) C(27) C(32) -179.0(4) no
H(64) C(28) C(29) C(30) -178.6(4) no
H(64) C(28) C(29) H(63) 1.4(7) no
N(4) C(40) C(34) H(73) 128.4(4) no
N(4) C(40) C(34) H(74) -112.6(4) no
N(4) C(40) C(41) H(69) -179.5(4) no
C(34) C(40) C(41) H(69) 2.6(6) no
C(41) C(40) C(34) H(73) -53.6(5) no
C(41) C(40) C(34) H(74) 65.3(5) no
C(19) C(20) C(14) H(12) -177.4(4) no
C(19) C(20) C(15) H(13) 179.4(4) no
C(14) C(20) C(15) H(13) -0.7(6) no
C(15) C(20) C(14) H(12) 2.7(6) no
C(28) C(27) C(32) H(60) 176.8(4) no
C(13) C(27) C(32) H(60) -0.8(6) no
C(9) C(10) C(5) H(20) 179.4(4) no
C(9) C(10) C(4) H(21) -177.1(4) no
C(5) C(10) C(4) H(21) 3.2(6) no
C(4) C(10) C(5) H(20) -0.9(6) no
C(19) C(20) C(14) H(59) -177.1(4) no
C(19) C(20) C(15) H(58) 178.9(4) no
C(14) C(20) C(15) H(58) -1.0(6) no
C(15) C(20) C(14) H(59) 2.9(6) no
N(3) C(35) C(33) H(75) 128.5(4) no
N(3) C(35) C(33) H(76) -112.8(4) no
N(3) C(35) C(36) H(65) -179.6(4) no
C(33) C(35) C(36) H(65) 2.5(6) no
C(36) C(35) C(33) H(75) -53.6(5) no
C(36) C(35) C(33) H(76) 65.2(5) no
C(18) C(17) C(16) H(57) -179.9(4) no
H(56) C(17) C(16) C(15) 179.6(3) no
H(56) C(17) C(16) H(57) 0.3(6) no
C(12) C(13) C(14) H(12) -178.7(3) no
C(27) C(13) C(14) H(12) 0.0(5) no
C(2) C(3) C(4) H(50) -178.9(3) no
C(21) C(3) C(4) H(50) -0.4(6) no
C(10) C(9) C(8) H(54) -179.3(4) no
C(1) C(9) C(8) H(54) 4.7(6) no
C(3) C(21) C(22) H(26) -1.6(6) no
C(3) C(21) C(26) H(22) -0.0(6) no
C(22) C(21) C(26) H(22) 177.9(4) no
C(26) C(21) C(22) H(26) -179.6(4) no
C(21) C(22) C(23) H(46) -179.1(4) no
H(45) C(22) C(21) C(3) -1.6(6) no
H(45) C(22) C(21) C(26) -178.8(4) no
H(45) C(22) C(23) C(24) -179.4(4) no
H(45) C(22) C(23) H(46) 1.0(7) no
C(9) C(8) C(7) H(53) 178.6(4) no
H(54) C(8) C(7) C(6) 179.0(3) no
H(54) C(8) C(7) H(53) -1.3(6) no
N(4) C(40) C(41) H(27) -179.0(4) no
C(34) C(40) C(41) H(27) 2.3(6) no
C(12) C(13) C(14) H(59) -179.2(3) no
C(27) C(13) C(14) H(59) -0.2(6) no
C(10) C(5) C(6) H(19) -179.3(4) no
H(20) C(5) C(6) C(7) -179.4(3) no
H(20) C(5) C(6) H(19) 0.0(6) no
C(35) C(36) C(37) H(33) 177.7(4) no
H(34) C(36) C(37) C(38) 178.0(3) no
H(34) C(36) C(37) H(33) -2.3(6) no
C(27) C(28) C(29) H(10) -179.4(4) no
H(11) C(28) C(27) C(13) -0.5(6) no
H(11) C(28) C(27) C(32) -178.9(4) no
H(11) C(28) C(29) C(30) 179.9(4) no
H(11) C(28) C(29) H(10) 0.4(7) no
C(17) C(16) C(15) H(13) -179.4(4) no
C(15) C(16) C(17) H(15) 179.9(4) no
H(14) C(16) C(17) C(18) -180.0(3) no
H(14) C(16) C(17) H(15) 0.2(6) no
H(14) C(16) C(15) C(20) -179.1(3) no
H(14) C(16) C(15) H(13) 0.4(6) no
C(19) C(18) C(17) H(15) 179.2(4) no
H(16) C(18) C(19) C(20) -179.4(3) no
H(16) C(18) C(19) C(11) 4.5(5) no
H(16) C(18) C(17) C(16) 179.4(3) no
H(16) C(18) C(17) H(15) -0.8(6) no
C(21) C(22) C(23) H(25) -178.4(4) no
H(26) C(22) C(23) C(24) -178.8(4) no
H(26) C(22) C(23) H(25) 2.2(7) no
C(3) C(21) C(26) H(49) -0.5(6) no
C(22) C(21) C(26) H(49) 176.7(4) no
C(13) C(27) C(32) H(7) -0.8(6) no
C(28) C(27) C(32) H(7) 177.6(4) no
C(5) C(6) C(7) H(53) -179.5(4) no
C(7) C(6) C(5) H(51) -179.7(4) no
H(52) C(6) C(5) C(10) -179.6(3) no
H(52) C(6) C(5) H(51) -0.4(6) no
H(52) C(6) C(7) C(8) -179.2(3) no
H(52) C(6) C(7) H(53) 1.1(6) no
N(3) C(39) C(38) H(67) 177.8(4) no
H(68) C(39) C(38) C(37) 178.4(3) no
H(68) C(39) C(38) H(67) -2.2(6) no
C(47) C(48) C(49) H(6) -179.1(5) no
C(49) C(48) C(47) H(4) 179.0(5) no
H(5) C(48) C(47) C(52) 178.8(4) no
H(5) C(48) C(47) H(4) -1.2(8) no
H(5) C(48) C(49) C(50) -179.1(4) no
H(5) C(48) C(49) H(6) 1.1(8) no
C(20) C(15) C(16) H(57) -178.9(4) no
H(58) C(15) C(16) C(17) -178.7(3) no
H(58) C(15) C(16) H(57) 0.6(6) no
N(4) C(44) C(43) H(29) 177.6(4) no
H(30) C(44) C(43) C(42) 177.9(3) no
H(30) C(44) C(43) H(29) -2.7(6) no
N(3) C(39) C(38) H(32) 178.1(4) no
H(31) C(39) C(38) C(37) 178.6(3) no
H(31) C(39) C(38) H(32) -1.9(6) no
C(8) C(7) C(6) H(19) 179.9(4) no
H(18) C(7) C(6) C(5) 179.9(3) no
H(18) C(7) C(6) H(19) 0.5(6) no
C(27) C(32) C(31) H(8) -178.0(4) no
H(7) C(32) C(31) C(30) -177.9(4) no
H(7) C(32) C(31) H(8) 2.7(7) no
C(44) C(43) C(42) H(28) -177.2(4) no
H(29) C(43) C(42) C(41) -176.8(4) no
H(29) C(43) C(42) H(28) 3.4(7) no
N(4) C(44) C(43) H(71) 178.7(4) no
H(72) C(44) C(43) C(42) 179.3(3) no
H(72) C(44) C(43) H(71) -1.1(6) no
C(40) C(41) C(42) H(70) 178.0(4) no
H(69) C(41) C(42) C(43) 178.7(3) no
H(69) C(41) C(42) H(70) -2.1(6) no
C(21) C(26) C(25) H(48) -177.2(4) no
H(49) C(26) C(25) C(24) -177.0(4) no
H(49) C(26) C(25) H(48) 3.3(7) no
C(39) C(38) C(37) H(33) -177.7(4) no
H(32) C(38) C(37) C(36) -177.5(3) no
H(32) C(38) C(37) H(33) 2.8(6) no
C(40) C(41) C(42) H(28) 177.5(4) no
H(27) C(41) C(42) C(43) 177.9(4) no
H(27) C(41) C(42) H(28) -2.3(7) no
C(44) C(43) C(42) H(70) -177.8(4) no
H(71) C(43) C(42) C(41) -178.2(3) no
H(71) C(43) C(42) H(70) 2.6(6) no
C(39) C(38) C(37) H(66) -177.5(4) no
H(67) C(38) C(37) C(36) -177.4(3) no
H(67) C(38) C(37) H(66) 3.2(7) no
C(32) C(31) C(30) H(62) -179.6(4) no
C(30) C(31) C(32) H(60) -177.9(4) no
H(61) C(31) C(32) C(27) -177.8(4) no
H(61) C(31) C(32) H(60) 3.0(7) no
H(61) C(31) C(30) C(29) -179.8(4) no
H(61) C(31) C(30) H(62) -0.5(7) no
C(28) C(29) C(30) H(9) 179.4(4) no
H(10) C(29) C(30) C(31) 179.1(4) no
H(10) C(29) C(30) H(9) -1.1(7) no
C(52) C(47) C(48) H(39) 179.0(4) no
C(48) C(47) C(52) H(43) -179.6(4) no
H(44) C(47) C(52) C(51) -179.7(3) no
H(44) C(47) C(52) H(43) 0.4(7) no
H(44) C(47) C(48) C(49) 179.0(4) no
H(44) C(47) C(48) H(39) -1.0(7) no
C(47) C(52) C(51) H(42) -179.6(5) no
H(43) C(52) C(51) C(50) -179.1(4) no
H(43) C(52) C(51) H(42) 0.4(8) no
C(22) C(23) C(24) H(47) 179.0(4) no
H(46) C(23) C(24) C(25) 178.8(4) no
H(46) C(23) C(24) H(47) -1.5(7) no
C(48) C(47) C(52) H(3) -179.5(5) no
H(4) C(47) C(52) C(51) -179.3(4) no
H(4) C(47) C(52) H(3) 0.5(8) no
C(29) C(30) C(31) H(8) 179.1(4) no
H(9) C(30) C(31) C(32) 179.9(4) no
H(9) C(30) C(31) H(8) -0.7(7) no
C(28) C(29) C(30) H(62) 178.3(4) no
H(63) C(29) C(30) C(31) 177.6(4) no
H(63) C(29) C(30) H(62) -1.7(7) no
C(26) C(25) C(24) H(47) 179.6(4) no
H(48) C(25) C(24) C(23) 179.1(4) no
H(48) C(25) C(24) H(47) -0.7(7) no
C(35) C(36) C(37) H(66) 177.9(4) no
H(65) C(36) C(37) C(38) 178.7(3) no
H(65) C(36) C(37) H(66) -1.9(6) no
C(22) C(23) C(24) H(24) 178.4(4) no
H(25) C(23) C(24) C(25) 177.7(4) no
H(25) C(23) C(24) H(24) -2.6(7) no
C(47) C(48) C(49) H(40) -179.4(5) no
H(39) C(48) C(49) C(50) -179.5(4) no
H(39) C(48) C(49) H(40) 0.5(8) no
C(47) C(52) C(51) H(2) -179.9(5) no
H(3) C(52) C(51) C(50) -179.8(4) no
H(3) C(52) C(51) H(2) 0.3(8) no
C(52) C(51) C(50) H(41) 179.1(5) no
H(42) C(51) C(50) C(49) 179.0(5) no
H(42) C(51) C(50) H(41) -0.4(9) no
C(48) C(49) C(50) H(1) 179.9(5) no
H(6) C(49) C(50) C(51) 179.8(5) no
H(6) C(49) C(50) H(1) -0.3(9) no
C(51) C(50) C(49) H(40) -179.3(5) no
H(41) C(50) C(49) C(48) -179.8(5) no
H(41) C(50) C(49) H(40) 0.1(9) no
C(52) C(51) C(50) H(1) 179.7(5) no
H(2) C(51) C(50) C(49) 179.5(5) no
H(2) C(51) C(50) H(1) -0.4(9) no
